data_4084537
loop_
_publ_author_name
'Sinha, Woormileela'
'Kar, Sanjib'

_publ_section_title
;
 Reactions of Grignard Reagents with Tin-Corrole Complexes: Demetalation
 Strategy and \s-Methyl/Phenyl Complexes
;
_journal_issue 22
_journal_name_full Organometallics
_journal_page_first 6550
_journal_paper_doi 10.1021/om500861p
_journal_volume 33
_journal_year 2014
_chemical_formula_moiety 'C49 H34 Cl2 N6 O3 Sn'
_chemical_formula_sum 'C49 H34 Cl2 N6 O3 Sn'
_chemical_formula_weight 944.41
_chemical_name_systematic
;
 ?
;
_space_group_IT_number 2
_symmetry_cell_setting triclinic
_symmetry_space_group_name_Hall '-P 1'
_symmetry_space_group_name_H-M 'P -1'
_atom_sites_solution_hydrogens geom
_atom_sites_solution_primary direct
_atom_sites_solution_secondary difmap
_audit_creation_method SHELXL-97
_cell_angle_alpha 86.472(5)
_cell_angle_beta 89.862(5)
_cell_angle_gamma 89.919(5)
_cell_formula_units_Z 8
_cell_length_a 9.9087(17)
_cell_length_b 21.806(4)
_cell_length_c 37.724(7)
_cell_measurement_reflns_used 9889
_cell_measurement_temperature 100
_cell_measurement_theta_max 26.53
_cell_measurement_theta_min 2.26
_cell_volume 8136(3)
_computing_cell_refinement 'Bruker SAINT'
_computing_data_collection 'Bruker APEX2'
_computing_data_reduction 'Bruker SAINT'
_computing_molecular_graphics 'Bruker SHELXTL'
_computing_publication_material 'Bruker SHELXTL'
_computing_structure_refinement 'SHELXL-97 (Sheldrick, 2008)'
_computing_structure_solution 'SHELXS-97 (Sheldrick, 2008)'
_diffrn_ambient_temperature 100
_diffrn_measured_fraction_theta_full 0.958
_diffrn_measured_fraction_theta_max 0.958
_diffrn_measurement_device_type 'Bruker APEX-II CCD'
_diffrn_measurement_method '\f and \w scans'
_diffrn_radiation_monochromator graphite
_diffrn_radiation_source 'fine-focus sealed tube'
_diffrn_radiation_type MoK\a
_diffrn_radiation_wavelength 0.71073
_diffrn_reflns_av_R_equivalents 0.0824
_diffrn_reflns_av_sigmaI/netI 0.1091
_diffrn_reflns_limit_h_max 8
_diffrn_reflns_limit_h_min -12
_diffrn_reflns_limit_k_max 27
_diffrn_reflns_limit_k_min -27
_diffrn_reflns_limit_l_max 47
_diffrn_reflns_limit_l_min -47
_diffrn_reflns_number 99267
_diffrn_reflns_theta_full 26.83
_diffrn_reflns_theta_max 26.83
_diffrn_reflns_theta_min 0.94
_exptl_absorpt_coefficient_mu 0.813
_exptl_absorpt_correction_T_max 0.7454
_exptl_absorpt_correction_T_min 0.5813
_exptl_absorpt_correction_type multi-scan
_exptl_absorpt_process_details '(SADABS; Bruker, 2007)'
_exptl_crystal_colour purple
_exptl_crystal_density_diffrn 1.542
_exptl_crystal_density_method 'not measured'
_exptl_crystal_description needle-type
_exptl_crystal_F_000 3824
_exptl_crystal_size_max 0.2
_exptl_crystal_size_mid 0.1
_exptl_crystal_size_min 0.05
_refine_diff_density_max 1.043
_refine_diff_density_min -0.790
_refine_diff_density_rms 0.140
_refine_ls_extinction_method none
_refine_ls_goodness_of_fit_ref 0.952
_refine_ls_hydrogen_treatment mixed
_refine_ls_matrix_type full
_refine_ls_number_parameters 2102
_refine_ls_number_reflns 33513
_refine_ls_number_restraints 0
_refine_ls_restrained_S_all 0.952
_refine_ls_R_factor_all 0.1511
_refine_ls_R_factor_gt 0.0469
_refine_ls_shift/su_max 0.034
_refine_ls_shift/su_mean 0.004
_refine_ls_structure_factor_coef Fsqd
_refine_ls_weighting_details 'calc w=1/[\s^2^(Fo^2^)+(0.0605P)^2^+0.0000P] where P=(Fo^2^+2Fc^2^)/3'
_refine_ls_weighting_scheme calc
_refine_ls_wR_factor_gt 0.1096
_refine_ls_wR_factor_ref 0.1592
_reflns_number_gt 12273
_reflns_number_total 33513
_reflns_threshold_expression >2\s(I)
_cod_data_source_file om500861p_si_002.cif
_cod_data_source_block s_kar_snw2c_phy
_cod_depositor_comments
;
The following automatic conversions were performed:

'_symmetry_cell_setting' value 'Triclinic' changed to 'triclinic'
according to
/home/saulius/struct/COD-crude-data--automatic-downloads/rss-feeds/ACS/lib/dictionaries/cif_core.dic
dictionary named 'cif_core.dic' version 2.4.2 from 2011-04-26.

Automatic conversion script
Id: cif_fix_values 2827 2014-09-09 07:05:25Z andrius 

 Adding full bibliography for 4084536--4084537.cif.
;
_cod_original_cell_volume 8135(2)
_cod_original_sg_symbol_H-M P-1
_cod_database_code 4084537

loop_
_symmetry_equiv_pos_as_xyz
'x, y, z'
'-x, -y, -z'

loop_
_atom_site_label
_atom_site_type_symbol
_atom_site_fract_x
_atom_site_fract_y
_atom_site_fract_z
_atom_site_U_iso_or_equiv
_atom_site_adp_type
_atom_site_occupancy
_atom_site_symmetry_multiplicity
_atom_site_calc_flag
_atom_site_refinement_flags
C130 C 0.6777(16) 0.4520(6) 0.8106(4) 0.045(4) Uani 1 1 d .
H13A H 0.6357 0.4329 0.8314 0.068 Uiso 1 1 calc R
H13B H 0.6406 0.4924 0.8059 0.068 Uiso 1 1 calc R
H13C H 0.7731 0.4550 0.8144 0.068 Uiso 1 1 calc R
C131 C 0.5835(13) 0.3117(6) 0.6990(3) 0.035(3) Uani 1 1 d .
H13D H 0.5340 0.2758 0.7072 0.052 Uiso 1 1 calc R
H13E H 0.6651 0.2996 0.6875 0.052 Uiso 1 1 calc R
H13F H 0.5295 0.3362 0.6824 0.052 Uiso 1 1 calc R
C180 C 1.3514(9) 0.3394(4) 0.9715(3) 0.0157(17) Uani 1 1 d .
C181 C 1.4849(10) 0.3586(4) 0.9716(3) 0.021(3) Uani 1 1 d .
H181 H 1.5068 0.3962 0.9601 0.025 Uiso 1 1 calc R
C182 C 1.5856(11) 0.3245(4) 0.9878(3) 0.024(3) Uani 1 1 d .
H182 H 1.6742 0.3386 0.9870 0.029 Uiso 1 1 calc R
C183 C 1.5547(10) 0.2690(4) 1.0055(3) 0.0157(17) Uani 1 1 d .
C184 C 1.4224(11) 0.2473(4) 1.0051(3) 0.022(3) Uani 1 1 d .
H184 H 1.4027 0.2089 1.0160 0.027 Uiso 1 1 calc R
C185 C 1.3219(10) 0.2810(4) 0.9892(3) 0.018(3) Uani 1 1 d .
H185 H 1.2339 0.2662 0.9897 0.022 Uiso 1 1 calc R
C186 C 1.6550(10) 0.2305(5) 1.0228(3) 0.022(3) Uani 1 1 d .
C193 C 0.9205(12) 0.1901(5) 0.9609(4) 0.038(4) Uani 1 1 d .
H19A H 1.0016 0.1703 0.9528 0.045 Uiso 1 1 calc R
H19B H 0.8939 0.1696 0.9834 0.045 Uiso 1 1 calc R
C194 C 1.0817(14) 0.8111(5) 0.5386(4) 0.040(3) Uani 1 1 d .
H19C H 1.1121 0.8304 0.5161 0.048 Uiso 1 1 calc R
H19D H 1.0010 0.8323 0.5458 0.048 Uiso 1 1 calc R
N24 N 1.7348(9) 0.2002(4) 1.0373(3) 0.031(3) Uani 1 1 d .
Cl1 Cl 0.9544(3) 0.26765(11) 0.96703(10) 0.0346(8) Uani 1 1 d .
Cl2 Cl 0.7929(5) 0.18334(18) 0.93013(13) 0.0727(14) Uani 1 1 d .
Cl3 Cl 1.0443(4) 0.73301(17) 0.53325(11) 0.0499(10) Uani 1 1 d .
Cl4 Cl 1.2059(5) 0.8169(2) 0.57021(12) 0.0744(14) Uani 1 1 d .
Cl7 Cl 0.2939(5) 0.3164(2) 0.31974(14) 0.0761(15) Uani 1 1 d .
Cl8 Cl 0.4546(3) 0.23247(14) 0.28283(10) 0.0402(9) Uani 1 1 d .
C1 C 0.4283(11) 0.0780(5) 0.2531(3) 0.020(2) Uani 1 1 d .
C2 C 0.4923(11) 0.1027(5) 0.2224(3) 0.019(2) Uani 1 1 d .
H2 H 0.4574 0.1036 0.1995 0.023 Uiso 1 1 calc R
C3 C 0.6151(11) 0.1253(5) 0.2319(3) 0.024(3) Uani 1 1 d .
H3 H 0.6787 0.1442 0.2167 0.028 Uiso 1 1 calc R
C4 C 0.6270(11) 0.1146(4) 0.2691(3) 0.0216(18) Uani 1 1 d .
C5 C 0.7404(11) 0.1230(5) 0.2926(3) 0.023(3) Uani 1 1 d .
C6 C 0.7453(11) 0.0930(4) 0.3272(3) 0.0216(18) Uani 1 1 d .
C7 C 0.8527(11) 0.0972(5) 0.3522(3) 0.024(3) Uani 1 1 d .
H7 H 0.9301 0.1210 0.3493 0.029 Uiso 1 1 calc R
C8 C 0.8198(12) 0.0594(5) 0.3814(3) 0.028(3) Uani 1 1 d .
H8 H 0.8729 0.0531 0.4016 0.033 Uiso 1 1 calc R
C9 C 0.6948(11) 0.0316(5) 0.3763(3) 0.0225(15) Uani 1 1 d .
C10 C 0.6234(12) -0.0108(5) 0.3969(3) 0.024(3) Uani 1 1 d .
C11 C 0.5013(12) -0.0383(5) 0.3900(3) 0.0225(15) Uani 1 1 d .
C12 C 0.4282(12) -0.0835(5) 0.4109(3) 0.030(3) Uani 1 1 d .
H718 H 0.4573 -0.1025 0.4323 0.036 Uiso 1 1 calc R
C13 C 0.3096(12) -0.0946(5) 0.3948(3) 0.027(3) Uani 1 1 d .
H713 H 0.2434 -0.1217 0.4035 0.032 Uiso 1 1 calc R
C14 C 0.3030(11) -0.0578(5) 0.3624(3) 0.0225(15) Uani 1 1 d .
C15 C 0.1993(12) -0.0536(5) 0.3362(3) 0.025(3) Uani 1 1 d .
C16 C 0.2077(11) -0.0173(5) 0.3041(3) 0.023(3) Uani 1 1 d .
C17 C 0.1413(11) -0.0239(5) 0.2714(3) 0.025(3) Uani 1 1 d .
H17 H 0.0669 -0.0485 0.2676 0.030 Uiso 1 1 calc R
C18 C 0.2075(10) 0.0129(4) 0.2466(3) 0.018(2) Uani 1 1 d .
H18 H 0.1856 0.0176 0.2226 0.022 Uiso 1 1 calc R
C19 C 0.3138(11) 0.0424(5) 0.2630(3) 0.022(2) Uani 1 1 d .
C20 C 0.8507(11) 0.1613(5) 0.2773(3) 0.020(3) Uani 1 1 d .
C21 C 0.9845(11) 0.1409(5) 0.2779(3) 0.024(3) Uani 1 1 d .
H21 H 1.0058 0.1033 0.2896 0.029 Uiso 1 1 calc R
C22 C 1.0849(11) 0.1757(5) 0.2615(3) 0.021(3) Uani 1 1 d .
H22 H 1.1734 0.1614 0.2620 0.025 Uiso 1 1 calc R
C23 C 1.0548(11) 0.2326(5) 0.2441(3) 0.022(3) Uani 1 1 d .
C24 C 0.9217(11) 0.2529(5) 0.2439(3) 0.023(3) Uani 1 1 d .
H24 H 0.9000 0.2905 0.2323 0.028 Uiso 1 1 calc R
C25 C 0.8210(11) 0.2181(5) 0.2607(3) 0.024(3) Uani 1 1 d .
H25 H 0.7329 0.2329 0.2608 0.029 Uiso 1 1 calc R
C26 C 1.1573(13) 0.2689(5) 0.2262(4) 0.029(3) Uani 1 1 d .
C27 C 0.6837(12) -0.0295(5) 0.4330(3) 0.028(3) Uani 1 1 d .
C28 C 0.7580(12) -0.0823(5) 0.4381(3) 0.031(3) Uani 1 1 d .
H28 H 0.7729 -0.1065 0.4190 0.038 Uiso 1 1 calc R
C29 C 0.8116(12) -0.1007(5) 0.4710(4) 0.031(3) Uani 1 1 d .
C30 C 0.7940(13) -0.0626(6) 0.4991(3) 0.038(3) Uani 1 1 d .
C31 C 0.7206(12) -0.0097(6) 0.4941(3) 0.033(3) Uani 1 1 d .
H31 H 0.7069 0.0152 0.5129 0.040 Uiso 1 1 calc R
C32 C 0.6664(13) 0.0068(5) 0.4610(3) 0.031(3) Uani 1 1 d .
C33 C 0.5670(15) 0.0968(6) 0.4821(4) 0.046(3) Uani 1 1 d .
H33A H 0.5087 0.1301 0.4742 0.068 Uiso 1 1 calc R
H33B H 0.6526 0.1129 0.4889 0.068 Uiso 1 1 calc R
H33C H 0.5268 0.0744 0.5021 0.068 Uiso 1 1 calc R
C34 C 0.8257(15) -0.0481(7) 0.5605(4) 0.050(3) Uani 1 1 d .
H34A H 0.8691 -0.0678 0.5809 0.074 Uiso 1 1 calc R
H34B H 0.7306 -0.0451 0.5649 0.074 Uiso 1 1 calc R
H34C H 0.8627 -0.0078 0.5559 0.074 Uiso 1 1 calc R
C35 C 0.9168(15) -0.1895(7) 0.4486(4) 0.050(3) Uani 1 1 d .
H35A H 0.9660 -0.2253 0.4572 0.074 Uiso 1 1 calc R
H35B H 0.9711 -0.1659 0.4317 0.074 Uiso 1 1 calc R
H35C H 0.8351 -0.2018 0.4374 0.074 Uiso 1 1 calc R
C36 C 0.0799(12) -0.0924(5) 0.3403(3) 0.027(3) Uani 1 1 d .
C37 C -0.0477(13) -0.0628(5) 0.3376(4) 0.031(3) Uani 1 1 d .
H37 H -0.0515 -0.0202 0.3340 0.038 Uiso 1 1 calc R
C38 C -0.1658(12) -0.0959(5) 0.3401(3) 0.028(3) Uani 1 1 d .
H38 H -0.2483 -0.0755 0.3389 0.034 Uiso 1 1 calc R
C39 C -0.1626(13) -0.1597(5) 0.3447(3) 0.030(3) Uani 1 1 d .
C40 C -0.0392(12) -0.1883(5) 0.3480(3) 0.030(3) Uani 1 1 d .
H40 H -0.0358 -0.2308 0.3518 0.035 Uiso 1 1 calc R
C41 C 0.0797(13) -0.1555(5) 0.3459(3) 0.031(3) Uani 1 1 d .
H41 H 0.1614 -0.1763 0.3483 0.037 Uiso 1 1 calc R
C42 C -0.2900(15) -0.1917(6) 0.3486(4) 0.043(4) Uani 1 1 d .
C43 C 0.3649(10) 0.1304(4) 0.3622(3) 0.017(2) Uani 1 1 d .
C44 C 0.2351(13) 0.1487(6) 0.3576(4) 0.036(3) Uani 1 1 d .
H44 H 0.1824 0.1307 0.3407 0.043 Uiso 1 1 calc R
C45 C 0.1793(12) 0.1936(5) 0.3776(3) 0.033(3) Uani 1 1 d .
H45 H 0.0909 0.2065 0.3736 0.040 Uiso 1 1 calc R
C46 C 0.2558(13) 0.2190(5) 0.4034(4) 0.033(3) Uani 1 1 d .
H46 H 0.2183 0.2480 0.4176 0.040 Uiso 1 1 calc R
C47 C 0.3882(13) 0.2012(6) 0.4079(4) 0.037(3) Uani 1 1 d .
H47 H 0.4410 0.2182 0.4251 0.044 Uiso 1 1 calc R
C48 C 0.4424(13) 0.1578(6) 0.3868(4) 0.036(3) Uani 1 1 d .
H48 H 0.5328 0.1470 0.3892 0.043 Uiso 1 1 calc R
C49 C 0.6895(10) 0.9558(4) 0.2355(3) 0.0158(16) Uani 1 1 d .
C50 C 0.7928(11) 0.9858(5) 0.2529(4) 0.026(3) Uani 1 1 d .
H50 H 0.8128 0.9821 0.2771 0.031 Uiso 1 1 calc R
C51 C 0.8585(10) 1.0218(4) 0.2272(3) 0.016(2) Uani 1 1 d .
H51 H 0.9339 1.0460 0.2308 0.019 Uiso 1 1 calc R
C52 C 0.7922(10) 1.0159(4) 0.1940(3) 0.016(2) Uani 1 1 d .
C53 C 0.7996(11) 1.0532(4) 0.1622(3) 0.019(3) Uani 1 1 d .
C54 C 0.6977(11) 1.0557(4) 0.1370(3) 0.024(2) Uani 1 1 d .
C55 C 0.6911(11) 1.0938(5) 0.1056(4) 0.030(3) Uani 1 1 d .
H55 H 0.7568 1.1218 0.0976 0.036 Uiso 1 1 calc R
C56 C 0.5731(11) 1.0831(4) 0.0887(3) 0.022(3) Uani 1 1 d .
H56 H 0.5436 1.1028 0.0676 0.027 Uiso 1 1 calc R
C57 C 0.5026(11) 1.0364(4) 0.1091(3) 0.022(2) Uani 1 1 d .
C58 C 0.3757(11) 1.0101(4) 0.1011(3) 0.022(3) Uani 1 1 d .
C59 C 0.3063(11) 0.9669(4) 0.1251(3) 0.024(2) Uani 1 1 d .
C60 C 0.1778(10) 0.9398(4) 0.1181(3) 0.019(3) Uani 1 1 d .
H60 H 0.1256 0.9470 0.0978 0.023 Uiso 1 1 calc R
C61 C 0.1481(10) 0.9026(5) 0.1461(3) 0.026(3) Uani 1 1 d .
H61 H 0.0706 0.8786 0.1483 0.031 Uiso 1 1 calc R
C62 C 0.2499(9) 0.9043(4) 0.1722(3) 0.0188(18) Uani 1 1 d .
C63 C 0.2615(10) 0.8768(4) 0.2066(3) 0.019(3) Uani 1 1 d .
C64 C 0.3686(10) 0.8827(4) 0.2292(3) 0.0188(18) Uani 1 1 d .
C65 C 0.3863(11) 0.8726(5) 0.2666(3) 0.023(3) Uani 1 1 d .
H65 H 0.3248 0.8525 0.2819 0.028 Uiso 1 1 calc R
C66 C 0.5072(11) 0.8969(5) 0.2768(4) 0.026(3) Uani 1 1 d .
H66 H 0.5401 0.8977 0.2999 0.031 Uiso 1 1 calc R
C67 C 0.5714(10) 0.9204(4) 0.2455(3) 0.0158(16) Uani 1 1 d .
C68 C 0.9261(11) 1.0909(4) 0.1573(3) 0.016(2) Uani 1 1 d .
C69 C 0.9240(11) 1.1554(4) 0.1526(4) 0.027(3) Uani 1 1 d .
H69 H 0.8417 1.1758 0.1504 0.032 Uiso 1 1 calc R
C70 C 1.0421(12) 1.1887(5) 0.1510(4) 0.031(3) Uani 1 1 d .
H70 H 1.0405 1.2314 0.1485 0.037 Uiso 1 1 calc R
C71 C 1.1643(12) 1.1568(5) 0.1532(3) 0.024(3) Uani 1 1 d .
C72 C 1.1673(12) 1.0934(4) 0.1580(3) 0.023(3) Uani 1 1 d .
H72 H 1.2494 1.0728 0.1598 0.027 Uiso 1 1 calc R
C73 C 1.0479(11) 1.0608(4) 0.1603(3) 0.016(2) Uani 1 1 d .
H73 H 1.0498 1.0183 0.1638 0.020 Uiso 1 1 calc R
C74 C 1.2896(13) 1.1905(5) 0.1516(3) 0.029(3) Uani 1 1 d .
C75 C 0.3149(10) 1.0280(4) 0.0670(3) 0.021(3) Uani 1 1 d .
C76 C 0.2418(10) 1.0833(4) 0.0611(3) 0.022(3) Uani 1 1 d .
H76 H 0.2311 1.1087 0.0798 0.027 Uiso 1 1 calc R
C77 C 0.1866(11) 1.1008(5) 0.0292(4) 0.026(3) Uani 1 1 d .
C78 C 0.2073(10) 1.0642(4) 0.0006(3) 0.020(3) Uani 1 1 d .
C79 C 0.2793(12) 1.0096(5) 0.0055(4) 0.029(3) Uani 1 1 d .
H79 H 0.2899 0.9844 -0.0133 0.035 Uiso 1 1 calc R
C80 C 0.3357(10) 0.9924(4) 0.0384(3) 0.021(3) Uani 1 1 d .
C81 C 0.4324(14) 0.9023(5) 0.0167(4) 0.038(2) Uani 1 1 d .
H81A H 0.4883 0.8682 0.0245 0.057 Uiso 1 1 calc R
H81B H 0.4747 0.9247 -0.0030 0.057 Uiso 1 1 calc R
H81C H 0.3461 0.8875 0.0095 0.057 Uiso 1 1 calc R
C82 C 0.1755(14) 1.0483(5) -0.0603(3) 0.038(2) Uani 1 1 d .
H82A H 0.1326 1.0674 -0.0809 0.057 Uiso 1 1 calc R
H82B H 0.1385 1.0080 -0.0554 0.057 Uiso 1 1 calc R
H82C H 0.2707 1.0451 -0.0645 0.057 Uiso 1 1 calc R
C83 C 0.0842(12) 1.1891(5) 0.0513(3) 0.032(3) Uani 1 1 d .
H83A H 0.0341 1.2251 0.0434 0.049 Uiso 1 1 calc R
H83B H 0.1657 1.2012 0.0627 0.049 Uiso 1 1 calc R
H83C H 0.0306 1.1644 0.0679 0.049 Uiso 1 1 calc R
C84 C 0.1462(11) 0.8388(4) 0.2208(3) 0.020(3) Uani 1 1 d .
C85 C 0.0139(11) 0.8584(4) 0.2207(3) 0.022(3) Uani 1 1 d .
H85 H -0.0084 0.8961 0.2094 0.026 Uiso 1 1 calc R
C86 C -0.0865(11) 0.8226(5) 0.2373(4) 0.029(3) Uani 1 1 d .
H86 H -0.1759 0.8356 0.2365 0.035 Uiso 1 1 calc R
C87 C -0.0524(12) 0.7679(5) 0.2547(3) 0.024(3) Uani 1 1 d .
C88 C 0.0800(11) 0.7458(5) 0.2549(3) 0.024(3) Uani 1 1 d .
H88 H 0.1017 0.7078 0.2659 0.029 Uiso 1 1 calc R
C89 C 0.1755(11) 0.7816(5) 0.2385(3) 0.023(3) Uani 1 1 d .
H89 H 0.2644 0.7678 0.2389 0.028 Uiso 1 1 calc R
C90 C -0.1569(12) 0.7301(5) 0.2727(4) 0.027(3) Uani 1 1 d .
C91 C 0.6345(11) 0.8682(5) 0.1376(3) 0.023(3) Uani 1 1 d .
C92 C 0.7690(10) 0.8499(5) 0.1423(3) 0.025(3) Uani 1 1 d .
H92 H 0.8220 0.8669 0.1594 0.030 Uiso 1 1 calc R
C93 C 0.8221(11) 0.8066(5) 0.1213(4) 0.032(3) Uani 1 1 d .
H93 H 0.9124 0.7956 0.1237 0.038 Uiso 1 1 calc R
C94 C 0.7439(13) 0.7797(5) 0.0970(4) 0.031(3) Uani 1 1 d .
H94 H 0.7806 0.7494 0.0836 0.037 Uiso 1 1 calc R
C95 C 0.6118(12) 0.7968(5) 0.0921(4) 0.029(3) Uani 1 1 d .
H95 H 0.5593 0.7782 0.0754 0.034 Uiso 1 1 calc R
C96 C 0.5565(10) 0.8418(5) 0.1119(3) 0.018(2) Uani 1 1 d .
H96 H 0.4677 0.8543 0.1081 0.022 Uiso 1 1 calc R
C97 C 1.1875(12) 0.5438(5) 0.5137(3) 0.026(2) Uani 1 1 d .
C98 C 1.2914(12) 0.5142(5) 0.4971(4) 0.031(2) Uani 1 1 d .
H98 H 1.3130 0.5187 0.4731 0.037 Uiso 1 1 calc R
C99 C 1.3560(12) 0.4778(5) 0.5218(4) 0.034(3) Uani 1 1 d .
H99 H 1.4299 0.4530 0.5175 0.040 Uiso 1 1 calc R
C100 C 1.2937(11) 0.4833(5) 0.5554(3) 0.023(3) Uani 1 1 d .
C101 C 1.2991(12) 0.4486(5) 0.5871(3) 0.028(3) Uani 1 1 d .
C102 C 1.1966(12) 0.4435(5) 0.6135(4) 0.029(3) Uani 1 1 d .
C103 C 1.1888(13) 0.4070(5) 0.6443(4) 0.036(3) Uani 1 1 d .
H103 H 1.2540 0.3786 0.6522 0.043 Uiso 1 1 calc R
C104 C 1.0735(13) 0.4180(6) 0.6615(4) 0.032(3) Uani 1 1 d .
H104 H 1.0467 0.3994 0.6832 0.039 Uiso 1 1 calc R
C105 C 1.0004(12) 0.4623(5) 0.6409(3) 0.026(3) Uani 1 1 d .
C106 C 0.8774(12) 0.4900(5) 0.6485(3) 0.029(2) Uani 1 1 d .
C107 C 0.8055(12) 0.5322(5) 0.6259(3) 0.030(2) Uani 1 1 d .
C108 C 0.6811(12) 0.5608(5) 0.6314(3) 0.028(3) Uani 1 1 d .
H108 H 0.6291 0.5551 0.6519 0.033 Uiso 1 1 calc R
C109 C 0.6465(12) 0.5986(5) 0.6022(4) 0.029(3) Uani 1 1 d .
H109 H 0.5687 0.6222 0.5992 0.035 Uiso 1 1 calc R
C110 C 0.7518(11) 0.5942(5) 0.5781(3) 0.025(2) Uani 1 1 d .
C111 C 0.7601(11) 0.6231(5) 0.5431(4) 0.029(3) Uani 1 1 d .
C112 C 0.8719(12) 0.6160(5) 0.5206(3) 0.026(3) Uani 1 1 d .
C113 C 0.8841(12) 0.6269(5) 0.4829(4) 0.031(3) Uani 1 1 d .
H113 H 0.8215 0.6468 0.4679 0.037 Uiso 1 1 calc R
C114 C 1.0068(12) 0.6023(5) 0.4729(4) 0.029(3) Uani 1 1 d .
H114 H 1.0398 0.6016 0.4498 0.035 Uiso 1 1 calc R
C115 C 1.0719(12) 0.5789(5) 0.5038(4) 0.028(2) Uani 1 1 d .
C116 C 1.4214(13) 0.4089(5) 0.5917(3) 0.029(3) Uani 1 1 d .
C117 C 1.5436(13) 0.4394(6) 0.5899(4) 0.035(3) Uani 1 1 d .
H117 H 1.5452 0.4821 0.5874 0.042 Uiso 1 1 calc R
C118 C 1.6642(14) 0.4066(6) 0.5917(4) 0.036(3) Uani 1 1 d .
H118 H 1.7462 0.4274 0.5901 0.044 Uiso 1 1 calc R
C119 C 1.6624(13) 0.3421(6) 0.5960(3) 0.034(3) Uani 1 1 d .
C120 C 1.5372(13) 0.3121(6) 0.5982(3) 0.035(3) Uani 1 1 d .
H120 H 1.5339 0.2694 0.6003 0.042 Uiso 1 1 calc R
C121 C 1.4197(13) 0.3455(6) 0.5971(4) 0.035(3) Uani 1 1 d .
H121 H 1.3375 0.3252 0.6000 0.042 Uiso 1 1 calc R
C122 C 1.7889(15) 0.3094(6) 0.5979(3) 0.042(4) Uani 1 1 d .
C123 C 0.8149(12) 0.4719(5) 0.6840(3) 0.029(2) Uani 1 1 d .
C124 C 0.8358(13) 0.5089(5) 0.7117(3) 0.030(3) Uani 1 1 d .
C125 C 0.7816(13) 0.4913(6) 0.7445(4) 0.036(3) Uani 1 1 d .
H125 H 0.7955 0.5157 0.7635 0.043 Uiso 1 1 calc R
C126 C 0.7070(13) 0.4378(6) 0.7497(4) 0.033(3) Uani 1 1 d .
C127 C 0.6888(12) 0.4000(5) 0.7221(4) 0.031(3) Uani 1 1 d .
C128 C 0.7416(12) 0.4183(5) 0.6888(3) 0.028(3) Uani 1 1 d .
H128 H 0.7274 0.3942 0.6696 0.034 Uiso 1 1 calc R
C129 C 0.9353(14) 0.5968(6) 0.7337(4) 0.047(4) Uani 1 1 d .
H12A H 0.9925 0.6306 0.7261 0.070 Uiso 1 1 calc R
H12B H 0.9773 0.5734 0.7530 0.070 Uiso 1 1 calc R
H12C H 0.8499 0.6122 0.7413 0.070 Uiso 1 1 calc R
C132 C 0.6478(12) 0.6620(5) 0.5281(3) 0.026(2) Uani 1 1 d .
C133 C 0.5149(11) 0.6412(5) 0.5283(3) 0.025(3) Uani 1 1 d .
H133 H 0.4936 0.6032 0.5394 0.030 Uiso 1 1 calc R
C134 C 0.4140(11) 0.6772(5) 0.5120(3) 0.026(3) Uani 1 1 d .
H134 H 0.3252 0.6635 0.5122 0.031 Uiso 1 1 calc R
C135 C 0.4474(12) 0.7339(6) 0.4953(3) 0.032(3) Uani 1 1 d .
C136 C 0.5813(11) 0.7541(5) 0.4945(3) 0.027(3) Uani 1 1 d .
H136 H 0.6051 0.7912 0.4827 0.032 Uiso 1 1 calc R
C137 C 0.6762(12) 0.7175(5) 0.5115(3) 0.028(3) Uani 1 1 d .
H137 H 0.7649 0.7314 0.5117 0.034 Uiso 1 1 calc R
C138 C 0.3409(13) 0.7694(6) 0.4764(4) 0.034(3) Uani 1 1 d .
C139 C 1.1357(12) 0.6316(5) 0.6123(3) 0.025(3) Uani 1 1 d .
C140 C 1.0570(12) 0.6587(5) 0.6383(3) 0.026(3) Uani 1 1 d .
H140 H 0.9677 0.6468 0.6420 0.032 Uiso 1 1 calc R
C141 C 1.1115(13) 0.7019(5) 0.6577(4) 0.035(3) Uani 1 1 d .
H141 H 1.0578 0.7202 0.6743 0.042 Uiso 1 1 calc R
C142 C 1.2463(13) 0.7203(6) 0.6539(4) 0.035(3) Uani 1 1 d .
H142 H 1.2831 0.7498 0.6678 0.042 Uiso 1 1 calc R
C143 C 1.3211(12) 0.6934(6) 0.6289(4) 0.033(3) Uani 1 1 d .
H143 H 1.4109 0.7047 0.6255 0.040 Uiso 1 1 calc R
C144 C 1.2659(13) 0.6497(6) 0.6085(4) 0.036(3) Uani 1 1 d .
H144 H 1.3197 0.6321 0.5917 0.043 Uiso 1 1 calc R
C145 C 0.8129(9) 0.4569(4) 0.9861(3) 0.0116(14) Uiso 1 1 d .
C146 C 0.7072(9) 0.4866(4) 1.0037(3) 0.0125(16) Uani 1 1 d .
H146 H 0.6868 0.4827 1.0278 0.015 Uiso 1 1 calc R
C147 C 0.6399(9) 0.5227(4) 0.9778(3) 0.0125(16) Uani 1 1 d .
H147 H 0.5639 0.5466 0.9813 0.015 Uiso 1 1 calc R
C148 C 0.7073(10) 0.5168(4) 0.9448(3) 0.017(3) Uani 1 1 d .
C149 C 0.6992(10) 0.5547(4) 0.9133(3) 0.016(2) Uani 1 1 d .
C150 C 0.8027(10) 0.5563(4) 0.8879(3) 0.015(2) Uani 1 1 d .
C151 C 0.8085(11) 0.5948(4) 0.8552(3) 0.019(2) Uani 1 1 d .
H151 H 0.7423 0.6222 0.8468 0.023 Uiso 1 1 calc R
C152 C 0.9283(11) 0.5838(4) 0.8392(3) 0.022(3) Uani 1 1 d .
H152 H 0.9590 0.6031 0.8180 0.026 Uiso 1 1 calc R
C153 C 0.9996(10) 0.5372(4) 0.8602(3) 0.019(3) Uani 1 1 d .
C154 C 1.1246(10) 0.5107(4) 0.8528(3) 0.0152(19) Uani 1 1 d .
C155 C 1.1950(9) 0.4681(4) 0.8746(3) 0.0166(18) Uani 1 1 d .
C156 C 1.3228(10) 0.4408(4) 0.8681(3) 0.019(3) Uani 1 1 d .
H156 H 1.3763 0.4480 0.8480 0.023 Uiso 1 1 calc R
C157 C 1.3515(10) 0.4030(4) 0.8964(3) 0.018(2) Uani 1 1 d .
H157 H 1.4283 0.3785 0.8986 0.022 Uiso 1 1 calc R
C158 C 1.2467(9) 0.4053(4) 0.9233(3) 0.0166(18) Uani 1 1 d .
C159 C 1.2393(9) 0.3770(4) 0.9570(3) 0.013(2) Uani 1 1 d .
C160 C 1.1293(9) 0.3842(4) 0.9809(3) 0.015(2) Uani 1 1 d .
C161 C 1.1138(10) 0.3743(4) 1.0177(3) 0.017(2) Uiso 1 1 d .
H161 H 1.1765 0.3553 1.0331 0.020 Uiso 1 1 calc R
C162 C 0.9924(10) 0.3969(4) 1.0273(3) 0.017(2) Uani 1 1 d .
H162 H 0.9572 0.3964 1.0502 0.020 Uiso 1 1 calc R
C163 C 0.9294(9) 0.4214(4) 0.9961(3) 0.0116(14) Uiso 1 1 d .
C164 C 0.5755(10) 0.5926(4) 0.9087(3) 0.017(2) Uani 1 1 d .
C165 C 0.4495(10) 0.5626(4) 0.9119(3) 0.013(2) Uani 1 1 d .
H165 H 0.4471 0.5201 0.9155 0.016 Uiso 1 1 calc R
C166 C 0.3318(10) 0.5946(4) 0.9096(3) 0.017(2) Uani 1 1 d .
H166 H 0.2494 0.5743 0.9116 0.020 Uiso 1 1 calc R
C167 C 0.3368(11) 0.6580(4) 0.9044(3) 0.022(3) Uani 1 1 d .
C168 C 0.4576(11) 0.6890(4) 0.9012(3) 0.028(3) Uani 1 1 d .
H168 H 0.4593 0.7316 0.8974 0.033 Uiso 1 1 calc R
C169 C 0.5768(11) 0.6556(5) 0.9038(3) 0.023(3) Uani 1 1 d .
H169 H 0.6589 0.6761 0.9023 0.028 Uiso 1 1 calc R
C170 C 0.2098(12) 0.6909(5) 0.9012(4) 0.033(3) Uani 1 1 d .
C171 C 1.1845(11) 0.5287(4) 0.8181(3) 0.021(2) Uani 1 1 d .
C172 C 1.2584(11) 0.5834(5) 0.8118(4) 0.025(3) Uani 1 1 d .
H172 H 1.2704 0.6085 0.8306 0.031 Uiso 1 1 calc R
C173 C 1.3128(11) 0.6016(5) 0.7799(3) 0.024(3) Uani 1 1 d .
C174 C 1.2929(11) 0.5649(5) 0.7511(3) 0.024(3) Uani 1 1 d .
C175 C 1.2205(11) 0.5102(5) 0.7558(3) 0.027(3) Uani 1 1 d .
H175 H 1.2094 0.4850 0.7370 0.033 Uiso 1 1 calc R
C176 C 1.1650(11) 0.4939(4) 0.7889(3) 0.024(3) Uani 1 1 d .
C177 C 1.0691(14) 0.4034(5) 0.7679(3) 0.036(3) Uani 1 1 d .
H17A H 1.0121 0.3696 0.7756 0.055 Uiso 1 1 calc R
H17B H 1.1555 0.3881 0.7610 0.055 Uiso 1 1 calc R
H17C H 1.0283 0.4258 0.7480 0.055 Uiso 1 1 calc R
C178 C 1.3238(15) 0.5490(7) 0.6901(4) 0.047(4) Uani 1 1 d .
H17D H 1.3678 0.5677 0.6695 0.070 Uiso 1 1 calc R
H17E H 1.2285 0.5469 0.6858 0.070 Uiso 1 1 calc R
H17F H 1.3588 0.5082 0.6949 0.070 Uiso 1 1 calc R
C179 C 1.4161(14) 0.6901(6) 0.8015(4) 0.046(4) Uani 1 1 d .
H17G H 1.4659 0.7258 0.7931 0.069 Uiso 1 1 calc R
H17H H 1.4700 0.6658 0.8182 0.069 Uiso 1 1 calc R
H17I H 1.3348 0.7026 0.8129 0.069 Uiso 1 1 calc R
C187 C 0.8670(9) 0.3692(4) 0.8879(3) 0.016(2) Uani 1 1 d .
C188 C 0.7314(11) 0.3510(5) 0.8924(3) 0.022(3) Uani 1 1 d .
H188 H 0.6784 0.3691 0.9092 0.026 Uiso 1 1 calc R
C189 C 0.6767(12) 0.3073(5) 0.8725(4) 0.032(3) Uani 1 1 d .
H189 H 0.5873 0.2953 0.8758 0.038 Uiso 1 1 calc R
C190 C 0.7560(12) 0.2813(4) 0.8473(4) 0.029(3) Uani 1 1 d .
H190 H 0.7186 0.2519 0.8335 0.034 Uiso 1 1 calc R
C191 C 0.8881(12) 0.2976(5) 0.8420(3) 0.030(3) Uani 1 1 d .
H191 H 0.9403 0.2794 0.8250 0.036 Uiso 1 1 calc R
C192 C 0.9432(11) 0.3425(4) 0.8629(4) 0.026(3) Uani 1 1 d .
H192 H 1.0328 0.3542 0.8597 0.031 Uiso 1 1 calc R
C195 C 0.5825(13) 0.6906(5) 0.2100(4) 0.044(4) Uani 1 1 d .
H19E H 0.6103 0.6703 0.2324 0.053 Uiso 1 1 calc R
H19F H 0.5018 0.6702 0.2022 0.053 Uiso 1 1 calc R
C196 C 0.4206(12) 0.3107(5) 0.2876(3) 0.031(3) Uani 1 1 d .
H19G H 0.5016 0.3313 0.2949 0.037 Uiso 1 1 calc R
H19H H 0.3910 0.3300 0.2651 0.037 Uiso 1 1 calc R
N1 N 0.5117(9) 0.0876(4) 0.2813(3) 0.018(2) Uani 1 1 d .
N2 N 0.6507(9) 0.0528(4) 0.3423(3) 0.0226(15) Uani 1 1 d .
N3 N 0.4221(9) -0.0226(4) 0.3603(3) 0.0226(15) Uani 1 1 d .
N4 N 0.3047(9) 0.0256(4) 0.2980(3) 0.022(2) Uani 1 1 d .
N5 N 1.2350(11) 0.2997(5) 0.2119(3) 0.037(3) Uani 1 1 d .
N6 N -0.3928(14) -0.2137(6) 0.3497(4) 0.055(4) Uani 1 1 d .
N7 N 0.4855(9) 0.9113(4) 0.2170(3) 0.020(2) Uani 1 1 d .
N8 N 0.3470(8) 0.9448(3) 0.1580(3) 0.0184(18) Uani 1 1 d .
N9 N 0.5777(9) 1.0221(4) 0.1391(3) 0.0198(18) Uani 1 1 d .
N10 N 0.6935(9) 0.9730(4) 0.1998(3) 0.019(2) Uani 1 1 d .
N11 N -0.2345(10) 0.6996(5) 0.2869(3) 0.035(3) Uani 1 1 d .
N12 N 1.3923(12) 1.2131(5) 0.1484(4) 0.048(3) Uani 1 1 d .
N13 N 1.1937(9) 0.5263(4) 0.5491(2) 0.023(2) Uani 1 1 d .
N14 N 1.0793(10) 0.4778(4) 0.6107(3) 0.029(2) Uani 1 1 d .
N15 N 0.8496(9) 0.5514(4) 0.5933(3) 0.0255(19) Uani 1 1 d .
N16 N 0.9885(10) 0.5880(4) 0.5322(3) 0.028(2) Uani 1 1 d .
N17 N 0.2650(12) 0.8002(5) 0.4625(3) 0.043(3) Uani 1 1 d .
N18 N 1.8927(13) 0.2871(6) 0.6007(4) 0.052(4) Uani 1 1 d .
N19 N 1.0145(8) 0.4116(3) 0.9682(2) 0.0119(18) Uani 1 1 d .
N20 N 1.1525(8) 0.4439(3) 0.9089(2) 0.0133(13) Uani 1 1 d .
N21 N 0.9244(8) 0.5222(3) 0.8896(2) 0.0133(13) Uani 1 1 d .
N22 N 0.8059(8) 0.4741(3) 0.9509(3) 0.020(2) Uani 1 1 d .
N23 N 0.1071(11) 0.7136(5) 0.8996(4) 0.050(4) Uani 1 1 d .
O1 O 0.8843(9) -0.1532(4) 0.4776(3) 0.044(3) Uani 1 1 d .
O2 O 0.8479(9) -0.0837(4) 0.5303(2) 0.044(3) Uani 1 1 d .
O3 O 0.5856(10) 0.0580(4) 0.4548(2) 0.040(2) Uani 1 1 d .
O4 O 0.4146(8) 0.9418(3) 0.0450(2) 0.034(2) Uani 1 1 d .
O5 O 0.1529(8) 1.0841(4) -0.0310(2) 0.033(2) Uani 1 1 d .
O6 O 0.1174(8) 1.1543(3) 0.0213(2) 0.030(2) Uani 1 1 d .
O7 O 0.9149(9) 0.5589(4) 0.7052(2) 0.036(2) Uani 1 1 d .
O8 O 0.6535(9) 0.4164(4) 0.7814(3) 0.040(2) Uani 1 1 d .
O9 O 0.6166(9) 0.3471(4) 0.7288(2) 0.038(2) Uani 1 1 d .
O10 O 1.0858(9) 0.4424(3) 0.7956(3) 0.037(2) Uani 1 1 d .
O11 O 1.3482(9) 0.5847(4) 0.7199(2) 0.036(2) Uani 1 1 d .
O12 O 1.3827(9) 0.6546(4) 0.7724(2) 0.038(2) Uani 1 1 d .
Sn1 Sn 0.44713(8) 0.06077(3) 0.33220(2) 0.0214(2) Uani 1 1 d .
Sn2 Sn 0.55288(7) 0.93822(3) 0.16732(2) 0.01665(18) Uani 1 1 d .
Sn3 Sn 1.05277(9) 0.56166(4) 0.58256(2) 0.0240(2) Uani 1 1 d .
Sn4 Sn 0.94711(7) 0.43899(3) 0.91770(2) 0.01457(17) Uani 1 1 d .
Cl5 Cl 0.5449(3) 0.76703(14) 0.21653(11) 0.0430(9) Uani 1 1 d .
Cl6 Cl 0.7069(5) 0.68306(19) 0.17949(13) 0.0709(14) Uani 1 1 d .

loop_
_atom_site_aniso_label
_atom_site_aniso_U_11
_atom_site_aniso_U_22
_atom_site_aniso_U_33
_atom_site_aniso_U_23
_atom_site_aniso_U_13
_atom_site_aniso_U_12
C130 0.072(11) 0.046(7) 0.017(8) -0.004(7) 0.013(8) -0.015(7)
C131 0.040(8) 0.047(7) 0.016(7) 0.000(6) 0.001(6) -0.013(6)
C180 0.012(3) 0.009(3) 0.027(5) -0.010(3) -0.002(3) 0.005(2)
C181 0.022(6) 0.011(4) 0.030(8) -0.003(5) 0.002(6) 0.001(4)
C182 0.023(6) 0.009(4) 0.042(8) -0.010(5) 0.015(6) -0.008(4)
C183 0.012(3) 0.009(3) 0.027(5) -0.010(3) -0.002(3) 0.005(2)
C184 0.026(6) 0.008(4) 0.032(8) -0.002(5) 0.005(6) -0.002(4)
C185 0.018(6) 0.013(4) 0.024(7) -0.008(5) 0.008(5) -0.003(4)
C186 0.015(5) 0.023(5) 0.030(8) 0.000(5) 0.002(5) 0.003(4)
C193 0.026(6) 0.018(5) 0.069(11) 0.000(6) 0.002(7) 0.002(4)
C194 0.056(9) 0.033(6) 0.031(8) -0.005(6) 0.000(7) 0.000(6)
N24 0.019(5) 0.029(5) 0.045(8) 0.006(5) 0.005(5) -0.003(4)
Cl1 0.0325(17) 0.0142(11) 0.057(2) 0.0016(14) -0.0087(16) -0.0078(10)
Cl2 0.101(4) 0.047(2) 0.070(3) -0.001(2) -0.041(3) -0.027(2)
Cl3 0.048(2) 0.059(2) 0.043(2) -0.0042(19) -0.0048(19) -0.0124(16)
Cl4 0.111(4) 0.073(3) 0.041(3) -0.012(2) -0.029(3) -0.027(2)
Cl7 0.107(4) 0.061(2) 0.061(3) -0.009(2) 0.039(3) 0.022(2)
Cl8 0.0430(19) 0.0350(15) 0.042(2) 0.0030(16) 0.0115(17) 0.0082(14)
C1 0.029(5) 0.020(4) 0.012(5) -0.004(4) -0.003(4) -0.001(3)
C2 0.024(6) 0.025(5) 0.008(6) 0.002(5) 0.000(5) 0.004(4)
C3 0.028(6) 0.027(5) 0.016(7) -0.002(5) 0.003(5) 0.005(5)
C4 0.030(4) 0.020(3) 0.015(5) -0.007(3) -0.003(4) 0.003(3)
C5 0.025(6) 0.024(5) 0.021(7) -0.002(5) -0.001(5) 0.003(4)
C6 0.030(4) 0.020(3) 0.015(5) -0.007(3) -0.003(4) 0.003(3)
C7 0.029(6) 0.036(6) 0.008(6) -0.011(5) 0.009(5) -0.009(5)
C8 0.036(7) 0.034(6) 0.015(7) -0.009(6) -0.003(6) 0.004(5)
C9 0.032(4) 0.032(3) 0.004(3) -0.006(3) -0.002(3) 0.005(3)
C10 0.033(7) 0.030(5) 0.009(6) -0.007(5) -0.007(5) 0.003(5)
C11 0.032(4) 0.032(3) 0.004(3) -0.006(3) -0.002(3) 0.005(3)
C12 0.036(7) 0.045(6) 0.010(7) -0.004(6) -0.005(6) 0.001(5)
C13 0.038(7) 0.033(6) 0.008(6) 0.004(5) -0.004(5) -0.001(5)
C14 0.032(4) 0.032(3) 0.004(3) -0.006(3) -0.002(3) 0.005(3)
C15 0.034(7) 0.025(5) 0.014(7) -0.002(5) -0.007(5) -0.003(5)
C16 0.025(6) 0.021(5) 0.023(7) 0.002(5) 0.002(5) 0.004(4)
C17 0.024(6) 0.025(5) 0.026(8) -0.002(5) -0.010(6) 0.000(4)
C18 0.019(6) 0.023(5) 0.012(6) 0.003(5) -0.002(5) 0.007(4)
C19 0.026(5) 0.021(4) 0.019(6) -0.002(4) 0.001(4) 0.006(4)
C20 0.023(6) 0.028(5) 0.010(6) -0.007(5) -0.004(5) 0.003(4)
C21 0.030(6) 0.030(5) 0.011(6) 0.004(5) -0.003(5) 0.005(5)
C22 0.029(6) 0.019(5) 0.016(6) -0.008(5) -0.002(5) 0.006(4)
C23 0.017(6) 0.023(5) 0.026(7) -0.002(5) 0.003(5) -0.002(4)
C24 0.028(6) 0.020(5) 0.021(7) 0.000(5) 0.004(5) 0.006(4)
C25 0.019(6) 0.018(5) 0.035(8) -0.001(5) 0.001(6) 0.009(4)
C26 0.031(7) 0.029(6) 0.029(8) -0.006(6) -0.012(6) -0.001(5)
C27 0.030(7) 0.043(6) 0.011(7) -0.005(6) -0.005(5) 0.000(5)
C28 0.037(7) 0.047(7) 0.011(7) -0.006(6) -0.007(6) 0.006(5)
C29 0.034(7) 0.033(6) 0.024(8) 0.007(6) -0.003(6) -0.001(5)
C30 0.045(8) 0.061(8) 0.007(7) 0.000(6) -0.007(6) 0.010(6)
C31 0.042(8) 0.053(7) 0.007(6) -0.012(6) -0.003(6) -0.001(6)
C32 0.046(8) 0.034(6) 0.013(7) 0.003(6) -0.013(6) 0.002(5)
C33 0.054(7) 0.043(6) 0.040(8) -0.008(6) -0.004(6) 0.001(5)
C34 0.055(6) 0.072(6) 0.022(5) -0.003(5) -0.006(5) 0.017(5)
C35 0.055(6) 0.072(6) 0.022(5) -0.003(5) -0.006(5) 0.017(5)
C36 0.035(7) 0.037(6) 0.009(6) -0.003(5) 0.002(5) 0.002(5)
C37 0.039(7) 0.028(6) 0.028(8) -0.009(5) 0.004(6) -0.005(5)
C38 0.024(6) 0.047(7) 0.014(6) -0.003(5) 0.005(5) -0.003(5)
C39 0.046(8) 0.030(6) 0.012(6) 0.011(5) -0.002(6) -0.013(5)
C40 0.040(7) 0.023(5) 0.026(8) -0.001(5) -0.001(6) 0.000(5)
C41 0.045(8) 0.031(6) 0.017(7) 0.000(5) -0.010(6) -0.005(5)
C42 0.052(9) 0.029(6) 0.047(10) 0.002(7) -0.005(8) -0.013(6)
C43 0.016(5) 0.017(5) 0.018(7) 0.002(5) 0.014(5) 0.004(4)
C44 0.052(8) 0.035(6) 0.022(8) -0.009(6) -0.004(6) 0.001(6)
C45 0.035(7) 0.036(6) 0.028(8) -0.001(6) -0.010(6) 0.008(5)
C46 0.040(8) 0.037(6) 0.023(8) -0.009(6) 0.004(6) 0.004(5)
C47 0.038(8) 0.043(7) 0.028(8) -0.002(6) -0.006(7) -0.014(5)
C48 0.029(7) 0.040(7) 0.039(9) -0.013(7) -0.001(6) 0.000(5)
C49 0.020(4) 0.015(3) 0.012(4) 0.000(3) -0.004(3) 0.004(3)
C50 0.032(7) 0.020(5) 0.025(8) -0.001(5) -0.006(6) -0.002(4)
C51 0.016(5) 0.013(4) 0.020(7) -0.004(4) 0.000(5) 0.001(4)
C52 0.017(5) 0.019(5) 0.013(6) -0.005(4) -0.001(5) 0.000(4)
C53 0.024(6) 0.010(4) 0.024(7) 0.001(5) 0.004(5) 0.001(4)
C54 0.026(5) 0.011(4) 0.036(6) 0.000(4) 0.004(4) -0.001(3)
C55 0.023(6) 0.018(5) 0.049(9) -0.001(6) 0.008(6) -0.001(4)
C56 0.032(7) 0.009(4) 0.026(7) 0.007(5) 0.003(6) 0.003(4)
C57 0.026(5) 0.011(4) 0.029(6) 0.002(4) -0.001(4) 0.001(3)
C58 0.027(6) 0.012(4) 0.026(7) 0.000(5) 0.002(5) 0.006(4)
C59 0.023(5) 0.012(4) 0.036(6) -0.007(4) -0.002(4) 0.006(3)
C60 0.014(5) 0.017(5) 0.027(7) -0.002(5) -0.010(5) 0.006(4)
C61 0.015(5) 0.020(5) 0.044(8) -0.001(5) -0.010(5) 0.006(4)
C62 0.009(3) 0.016(3) 0.031(5) 0.001(3) 0.004(3) 0.001(2)
C63 0.016(6) 0.012(4) 0.028(7) -0.004(5) 0.010(5) 0.004(4)
C64 0.009(3) 0.016(3) 0.031(5) 0.001(3) 0.004(3) 0.001(2)
C65 0.021(6) 0.023(5) 0.025(7) 0.005(5) 0.002(5) 0.000(4)
C66 0.026(7) 0.024(5) 0.028(8) -0.004(5) 0.000(6) 0.003(4)
C67 0.020(4) 0.015(3) 0.012(4) 0.000(3) -0.004(3) 0.004(3)
C68 0.024(6) 0.009(4) 0.016(6) -0.005(4) 0.000(5) -0.008(4)
C69 0.026(6) 0.013(5) 0.040(8) 0.009(5) -0.003(6) 0.007(4)
C70 0.034(7) 0.019(5) 0.038(9) 0.015(5) -0.011(6) -0.013(5)
C71 0.031(6) 0.023(5) 0.018(7) -0.003(5) 0.003(5) -0.003(4)
C72 0.033(6) 0.008(4) 0.028(7) -0.005(5) 0.000(5) 0.002(4)
C73 0.025(6) 0.013(4) 0.011(6) 0.003(4) 0.001(5) 0.003(4)
C74 0.035(7) 0.038(6) 0.015(7) 0.009(5) 0.005(6) -0.002(5)
C75 0.021(6) 0.011(4) 0.030(8) 0.004(5) 0.000(5) 0.002(4)
C76 0.021(6) 0.017(5) 0.028(8) 0.004(5) 0.003(5) 0.002(4)
C77 0.026(6) 0.024(5) 0.029(8) -0.001(6) 0.001(6) 0.015(5)
C78 0.017(5) 0.016(4) 0.026(7) 0.004(5) -0.006(5) 0.004(4)
C79 0.033(7) 0.019(5) 0.035(8) -0.002(5) -0.003(6) 0.007(5)
C80 0.019(6) 0.018(5) 0.028(8) -0.002(5) 0.001(5) 0.006(4)
C81 0.063(6) 0.027(4) 0.025(5) -0.008(4) -0.008(4) 0.016(4)
C82 0.063(6) 0.027(4) 0.025(5) -0.008(4) -0.008(4) 0.016(4)
C83 0.042(6) 0.017(4) 0.038(7) -0.003(4) 0.006(5) 0.020(4)
C84 0.020(6) 0.016(5) 0.023(7) -0.004(5) 0.001(5) -0.005(4)
C85 0.028(6) 0.010(4) 0.028(7) -0.006(5) -0.003(6) 0.003(4)
C86 0.013(6) 0.034(6) 0.041(9) -0.002(6) -0.001(6) 0.001(4)
C87 0.033(7) 0.026(5) 0.015(7) -0.003(5) -0.002(6) -0.004(5)
C88 0.024(6) 0.021(5) 0.028(8) 0.002(5) -0.007(6) 0.001(4)
C89 0.023(6) 0.034(6) 0.012(6) -0.005(5) -0.002(5) -0.006(4)
C90 0.022(6) 0.033(6) 0.026(8) 0.004(6) 0.008(6) 0.005(5)
C91 0.028(6) 0.024(5) 0.017(7) 0.002(5) -0.010(5) -0.005(4)
C92 0.010(5) 0.028(5) 0.037(8) 0.001(6) -0.006(5) 0.000(4)
C93 0.017(6) 0.032(6) 0.047(9) -0.012(6) 0.012(6) 0.002(4)
C94 0.043(8) 0.017(5) 0.034(8) -0.006(6) 0.005(7) 0.006(5)
C95 0.032(7) 0.023(5) 0.033(8) -0.014(6) 0.007(6) 0.002(5)
C96 0.014(5) 0.025(5) 0.015(6) 0.000(5) -0.001(5) -0.001(4)
C97 0.034(4) 0.028(4) 0.016(4) 0.000(3) 0.006(3) -0.014(3)
C98 0.030(6) 0.042(6) 0.020(6) -0.005(5) 0.002(5) -0.007(4)
C99 0.033(6) 0.034(5) 0.035(7) -0.014(5) -0.001(5) -0.005(4)
C100 0.029(6) 0.032(5) 0.007(6) -0.002(5) 0.007(5) -0.009(5)
C101 0.035(7) 0.027(5) 0.023(8) -0.007(5) -0.004(6) 0.000(5)
C102 0.035(7) 0.028(5) 0.023(8) 0.004(5) 0.008(6) -0.007(5)
C103 0.041(8) 0.033(6) 0.033(9) 0.000(6) -0.004(7) -0.001(5)
C104 0.040(8) 0.040(6) 0.017(7) -0.004(6) 0.008(6) -0.002(5)
C105 0.038(7) 0.033(6) 0.008(6) 0.004(5) 0.006(5) -0.017(5)
C106 0.033(5) 0.041(4) 0.011(5) 0.006(4) 0.006(4) -0.012(3)
C107 0.047(6) 0.033(5) 0.010(5) -0.008(4) 0.009(5) -0.021(4)
C108 0.031(7) 0.034(6) 0.018(7) -0.004(6) 0.003(6) -0.008(5)
C109 0.025(7) 0.038(6) 0.025(8) -0.004(6) -0.003(6) -0.003(5)
C110 0.028(5) 0.034(5) 0.014(6) -0.009(4) 0.000(4) -0.015(4)
C111 0.023(6) 0.034(6) 0.030(9) -0.001(6) -0.006(6) -0.006(5)
C112 0.030(6) 0.038(6) 0.009(6) -0.005(5) -0.006(5) -0.005(5)
C113 0.032(5) 0.035(5) 0.025(5) 0.006(4) -0.001(3) -0.005(3)
C114 0.041(7) 0.025(5) 0.021(8) -0.007(6) 0.006(6) -0.011(5)
C115 0.033(4) 0.031(4) 0.021(5) -0.004(3) 0.006(3) -0.010(3)
C116 0.047(8) 0.028(6) 0.013(7) 0.000(5) 0.000(6) -0.005(5)
C117 0.039(7) 0.036(6) 0.029(8) -0.001(6) -0.012(6) 0.008(5)
C118 0.052(8) 0.036(6) 0.021(8) 0.004(6) 0.000(6) -0.015(6)
C119 0.035(7) 0.056(7) 0.010(7) -0.002(6) 0.001(6) 0.008(6)
C120 0.053(8) 0.037(6) 0.014(7) 0.009(5) 0.017(6) 0.000(6)
C121 0.044(8) 0.036(5) 0.023(8) 0.006(6) 0.004(6) 0.008(5)
C122 0.058(9) 0.050(7) 0.014(7) 0.020(6) -0.002(7) -0.001(7)
C123 0.033(5) 0.041(4) 0.011(5) 0.006(4) 0.006(4) -0.012(3)
C124 0.045(8) 0.029(5) 0.018(7) -0.007(5) -0.001(6) -0.007(5)
C125 0.051(8) 0.037(6) 0.019(8) 0.001(6) -0.003(7) -0.006(6)
C126 0.035(7) 0.046(7) 0.019(8) -0.002(6) -0.006(6) 0.001(5)
C127 0.034(7) 0.026(5) 0.033(8) 0.006(6) 0.011(6) -0.009(5)
C128 0.033(7) 0.046(6) 0.005(6) 0.000(5) 0.002(5) -0.005(5)
C129 0.057(9) 0.029(6) 0.057(10) -0.024(7) 0.007(8) -0.008(6)
C132 0.033(5) 0.038(5) 0.008(5) -0.001(4) 0.006(4) -0.003(4)
C133 0.026(6) 0.035(6) 0.014(7) 0.000(5) 0.006(5) -0.008(5)
C134 0.019(6) 0.047(6) 0.013(6) -0.002(5) -0.005(5) 0.002(5)
C135 0.030(6) 0.046(6) 0.018(6) 0.008(5) 0.006(5) -0.005(4)
C136 0.021(6) 0.041(6) 0.018(7) 0.003(6) 0.002(5) -0.003(5)
C137 0.024(6) 0.034(6) 0.026(8) -0.001(6) -0.003(6) -0.005(5)
C138 0.039(8) 0.037(6) 0.027(8) -0.004(6) 0.001(7) -0.015(6)
C139 0.039(7) 0.025(5) 0.011(7) -0.005(5) -0.001(6) 0.000(5)
C140 0.027(6) 0.042(6) 0.011(6) -0.003(5) 0.006(5) -0.004(5)
C141 0.042(8) 0.033(6) 0.029(8) -0.002(6) 0.004(7) -0.006(5)
C142 0.041(8) 0.038(6) 0.027(8) -0.013(6) -0.001(6) -0.003(5)
C143 0.024(7) 0.050(7) 0.025(8) -0.003(6) -0.002(6) -0.008(5)
C144 0.029(7) 0.037(6) 0.042(10) -0.008(7) 0.002(7) 0.004(5)
C146 0.015(3) 0.006(3) 0.016(4) 0.003(3) 0.007(3) 0.001(2)
C147 0.015(3) 0.006(3) 0.016(4) 0.003(3) 0.007(3) 0.001(2)
C148 0.017(5) 0.007(4) 0.026(7) -0.001(5) -0.004(5) 0.001(4)
C149 0.019(5) 0.004(4) 0.025(7) 0.000(4) 0.006(5) 0.004(3)
C150 0.020(5) 0.015(4) 0.011(6) -0.004(4) -0.003(5) 0.004(4)
C151 0.025(6) 0.012(4) 0.018(7) 0.008(4) 0.005(5) 0.004(4)
C152 0.031(6) 0.014(5) 0.020(7) 0.002(5) -0.001(5) -0.001(4)
C153 0.020(6) 0.016(4) 0.021(7) -0.006(5) 0.002(5) 0.008(4)
C154 0.022(5) 0.007(3) 0.018(5) -0.005(3) 0.005(4) -0.001(3)
C155 0.011(4) 0.010(3) 0.029(5) 0.001(3) 0.002(3) 0.004(2)
C156 0.014(5) 0.019(5) 0.025(7) -0.005(5) 0.007(5) -0.003(4)
C157 0.019(6) 0.017(4) 0.020(7) -0.003(5) 0.005(5) -0.001(4)
C158 0.011(4) 0.010(3) 0.029(5) 0.001(3) 0.002(3) 0.004(2)
C159 0.011(5) 0.010(4) 0.017(7) -0.003(4) -0.002(5) -0.003(3)
C160 0.008(5) 0.004(4) 0.034(7) -0.002(4) 0.001(5) -0.001(3)
C162 0.016(5) 0.017(5) 0.017(7) 0.007(5) 0.001(5) 0.004(4)
C164 0.020(5) 0.018(5) 0.013(6) 0.003(5) 0.006(5) 0.008(4)
C165 0.024(5) 0.003(4) 0.012(5) -0.002(4) 0.007(4) -0.003(3)
C166 0.015(5) 0.016(4) 0.020(7) -0.005(5) -0.003(4) 0.007(4)
C167 0.033(7) 0.005(4) 0.027(7) 0.004(4) -0.001(6) 0.007(4)
C168 0.028(6) 0.009(4) 0.047(9) 0.002(5) 0.004(6) 0.009(4)
C169 0.024(6) 0.021 0.026(7) -0.004(5) 0.016(5) -0.009(4)
C170 0.030(7) 0.018(5) 0.050(9) -0.002(6) 0.003(6) 0.014(5)
C171 0.027(5) 0.015(4) 0.021(6) -0.006(4) -0.001(4) 0.011(3)
C172 0.031(7) 0.016(5) 0.030(8) -0.007(5) 0.003(6) -0.002(4)
C173 0.026(6) 0.027(5) 0.021(7) -0.005(5) -0.008(5) -0.005(4)
C174 0.024(6) 0.028(5) 0.018(7) 0.003(5) 0.015(5) -0.009(4)
C175 0.031(7) 0.033(6) 0.018(7) -0.010(6) 0.012(6) -0.006(5)
C176 0.023(6) 0.017(5) 0.031(8) 0.005(5) 0.012(5) -0.004(4)
C177 0.057(9) 0.035(6) 0.016(7) 0.007(5) 0.005(6) -0.015(6)
C178 0.057(9) 0.060(9) 0.023(9) -0.003(7) 0.009(7) -0.021(7)
C179 0.050(9) 0.030(6) 0.059(11) -0.011(7) 0.008(8) -0.023(6)
C187 0.007(5) 0.017(4) 0.021(7) 0.007(5) -0.003(5) 0.002(4)
C188 0.020(6) 0.025(5) 0.020(7) -0.005(5) 0.013(5) -0.005(4)
C189 0.024(6) 0.030(6) 0.041(9) -0.005(6) 0.005(6) -0.008(5)
C190 0.036(7) 0.011(4) 0.039(9) -0.003(5) -0.008(6) -0.007(4)
C191 0.032(7) 0.030(6) 0.028(8) -0.012(6) 0.002(6) 0.014(5)
C192 0.018(6) 0.013(4) 0.047(9) -0.010(5) 0.003(6) 0.002(4)
C195 0.036(7) 0.028(6) 0.069(11) -0.013(7) -0.005(7) -0.004(5)
C196 0.037(7) 0.028(5) 0.027(7) 0.006(5) 0.013(6) -0.001(5)
N1 0.020(5) 0.020(4) 0.014(5) -0.001(4) -0.004(4) -0.003(3)
N2 0.026(4) 0.031(3) 0.010(4) 0.008(3) 0.001(3) -0.002(3)
N3 0.026(4) 0.031(3) 0.010(4) 0.008(3) 0.001(3) -0.002(3)
N4 0.026(5) 0.025(4) 0.015(6) -0.007(4) -0.002(4) 0.000(4)
N5 0.031(6) 0.045(6) 0.033(7) 0.006(6) 0.000(6) 0.007(5)
N6 0.055(8) 0.048(7) 0.061(10) -0.002(7) 0.004(7) -0.017(6)
N7 0.014(4) 0.021(4) 0.024(6) 0.001(4) 0.000(4) 0.003(3)
N8 0.012(4) 0.011(3) 0.034(5) -0.012(3) -0.010(3) 0.004(3)
N9 0.019(4) 0.014(3) 0.027(5) -0.005(3) -0.004(4) 0.005(3)
N10 0.025(5) 0.017(4) 0.013(5) 0.008(4) -0.002(4) -0.001(3)
N11 0.033(6) 0.029(5) 0.043(8) 0.005(5) 0.003(6) -0.008(4)
N12 0.046(7) 0.048(6) 0.046(8) 0.017(6) 0.007(6) -0.025(5)
N13 0.027(5) 0.032(5) 0.009(5) -0.004(4) 0.005(4) 0.004(4)
N14 0.035(5) 0.035(4) 0.017(5) 0.000(4) 0.005(4) -0.003(4)
N15 0.024(4) 0.029(4) 0.023(5) -0.003(4) -0.002(4) 0.001(3)
N16 0.035(6) 0.032(5) 0.019(6) -0.001(5) 0.006(5) -0.001(4)
N17 0.053(8) 0.045(7) 0.031(8) 0.012(6) -0.004(6) 0.002(6)
N18 0.054(8) 0.053(7) 0.046(9) 0.019(7) 0.008(7) 0.014(6)
N19 0.013(4) 0.009(3) 0.014(5) 0.002(4) -0.003(4) -0.003(3)
N20 0.014(3) 0.010(2) 0.016(4) 0.001(2) 0.007(3) -0.002(2)
N21 0.014(3) 0.010(2) 0.016(4) 0.001(2) 0.007(3) -0.002(2)
N22 0.022(5) 0.009(4) 0.027(6) 0.003(4) -0.001(4) 0.002(3)
N23 0.039(7) 0.048(7) 0.063(10) 0.007(7) -0.008(7) 0.020(5)
O1 0.056(6) 0.056(5) 0.021(5) -0.003(5) -0.008(5) 0.022(5)
O2 0.058(6) 0.064(6) 0.012(5) -0.008(5) -0.009(5) 0.012(5)
O3 0.066(7) 0.038(5) 0.016(5) -0.003(4) -0.007(5) 0.012(4)
O4 0.048(5) 0.020(4) 0.034(6) -0.003(4) -0.009(5) 0.013(4)
O5 0.034(5) 0.032(4) 0.031(6) 0.002(4) -0.004(4) 0.017(4)
O6 0.040(5) 0.025(4) 0.024(5) 0.000(4) -0.004(4) 0.020(3)
O7 0.058(6) 0.036(4) 0.013(5) -0.001(4) 0.008(4) -0.016(4)
O8 0.051(6) 0.039(5) 0.030(6) 0.001(5) 0.014(5) -0.023(4)
O9 0.045(5) 0.044(5) 0.024(5) -0.003(4) 0.005(4) -0.020(4)
O10 0.052(6) 0.020(4) 0.040(6) -0.011(4) 0.014(5) -0.016(4)
O11 0.042(5) 0.049(5) 0.016(5) -0.006(4) 0.004(4) -0.015(4)
O12 0.055(6) 0.035(4) 0.025(6) -0.003(4) 0.007(5) -0.023(4)
Sn1 0.0240(4) 0.0262(4) 0.0140(5) -0.0028(4) -0.0020(4) -0.0008(3)
Sn2 0.0178(4) 0.0130(3) 0.0191(5) -0.0009(3) -0.0009(4) 0.0020(3)
Sn3 0.0271(5) 0.0334(4) 0.0118(5) -0.0035(4) 0.0014(4) -0.0028(3)
Sn4 0.0148(4) 0.0074(3) 0.0214(5) -0.0004(3) 0.0037(3) 0.0006(2)
Cl5 0.0393(19) 0.0296(15) 0.060(3) -0.0036(17) 0.0094(18) 0.0087(13)
Cl6 0.104(4) 0.057(2) 0.052(3) -0.005(2) 0.037(3) 0.027(2)

loop_
_atom_type_symbol
_atom_type_description
_atom_type_scat_dispersion_real
_atom_type_scat_dispersion_imag
_atom_type_scat_source
C C 0.0033 0.0016 'International Tables Vol C Tables 4.2.6.8 and 6.1.1.4'
H H 0.0000 0.0000 'International Tables Vol C Tables 4.2.6.8 and 6.1.1.4'
N N 0.0061 0.0033 'International Tables Vol C Tables 4.2.6.8 and 6.1.1.4'
O O 0.0106 0.0060 'International Tables Vol C Tables 4.2.6.8 and 6.1.1.4'
Sn Sn -0.6537 1.4246 'International Tables Vol C Tables 4.2.6.8 and 6.1.1.4'
Cl Cl 0.1484 0.1585 'International Tables Vol C Tables 4.2.6.8 and 6.1.1.4'

loop_
_geom_angle_atom_site_label_1
_geom_angle_atom_site_label_2
_geom_angle_atom_site_label_3
_geom_angle
O8 C130 H13A 109.5
O8 C130 H13B 109.5
H13A C130 H13B 109.5
O8 C130 H13C 109.5
H13A C130 H13C 109.5
H13B C130 H13C 109.5
O9 C131 H13D 109.5
O9 C131 H13E 109.5
H13D C131 H13E 109.5
O9 C131 H13F 109.5
H13D C131 H13F 109.5
H13E C131 H13F 109.5
C181 C180 C185 117.0(9)
C181 C180 C159 124.2(9)
C185 C180 C159 118.7(9)
C182 C181 C180 122.8(10)
C182 C181 H181 118.6
C180 C181 H181 118.6
C181 C182 C183 119.4(10)
C181 C182 H182 120.3
C183 C182 H182 120.3
C182 C183 C184 119.5(9)
C182 C183 C186 122.5(10)
C184 C183 C186 117.9(10)
C185 C184 C183 121.3(10)
C185 C184 H184 119.3
C183 C184 H184 119.3
C184 C185 C180 119.9(10)
C184 C185 H185 120.0
C180 C185 H185 120.0
N24 C186 C183 178.6(13)
Cl2 C193 Cl1 110.6(6)
Cl2 C193 H19A 109.5
Cl1 C193 H19A 109.5
Cl2 C193 H19B 109.5
Cl1 C193 H19B 109.5
H19A C193 H19B 108.1
Cl4 C194 Cl3 110.0(7)
Cl4 C194 H19C 109.7
Cl3 C194 H19C 109.7
Cl4 C194 H19D 109.7
Cl3 C194 H19D 109.7
H19C C194 H19D 108.2
N1 C1 C2 107.4(10)
N1 C1 C19 112.9(11)
C2 C1 C19 139.3(11)
C3 C2 C1 108.2(10)
C3 C2 H2 125.9
C1 C2 H2 125.9
C2 C3 C4 107.1(11)
C2 C3 H3 126.5
C4 C3 H3 126.5
N1 C4 C3 107.9(10)
N1 C4 C5 121.1(11)
C3 C4 C5 130.7(11)
C6 C5 C4 121.3(10)
C6 C5 C20 123.4(10)
C4 C5 C20 115.2(11)
N2 C6 C5 126.7(10)
N2 C6 C7 107.3(10)
C5 C6 C7 126.0(10)
C8 C7 C6 107.1(10)
C8 C7 H7 126.4
C6 C7 H7 126.4
C7 C8 C9 110.0(11)
C7 C8 H8 125.0
C9 C8 H8 125.0
C10 C9 C8 131.6(11)
C10 C9 N2 121.9(11)
C8 C9 N2 106.4(10)
C9 C10 C11 129.2(11)
C9 C10 C27 116.0(11)
C11 C10 C27 114.7(11)
C10 C11 N3 123.8(11)
C10 C11 C12 129.4(11)
N3 C11 C12 106.7(10)
C13 C12 C11 109.3(11)
C13 C12 H718 125.4
C11 C12 H718 125.4
C12 C13 C14 108.7(11)
C12 C13 H713 125.7
C14 C13 H713 125.6
N3 C14 C15 123.7(10)
N3 C14 C13 106.6(9)
C15 C14 C13 129.7(11)
C16 C15 C14 124.2(11)
C16 C15 C36 115.5(10)
C14 C15 C36 120.1(11)
N4 C16 C15 122.4(11)
N4 C16 C17 106.8(11)
C15 C16 C17 129.8(11)
C18 C17 C16 106.7(11)
C18 C17 H17 126.6
C16 C17 H17 126.6
C17 C18 C19 109.1(10)
C17 C18 H18 125.5
C19 C18 H18 125.4
N4 C19 C18 106.1(10)
N4 C19 C1 114.9(11)
C18 C19 C1 138.7(12)
C25 C20 C21 119.1(11)
C25 C20 C5 119.3(10)
C21 C20 C5 121.6(10)
C22 C21 C20 120.7(10)
C22 C21 H21 119.7
C20 C21 H21 119.7
C21 C22 C23 120.4(10)
C21 C22 H22 119.8
C23 C22 H22 119.8
C24 C23 C22 118.5(11)
C24 C23 C26 120.3(11)
C22 C23 C26 121.2(10)
C25 C24 C23 121.1(10)
C25 C24 H24 119.4
C23 C24 H24 119.4
C24 C25 C20 120.2(10)
C24 C25 H25 119.9
C20 C25 H25 119.9
N5 C26 C23 177.1(13)
C28 C27 C32 118.5(11)
C28 C27 C10 121.0(11)
C32 C27 C10 120.5(10)
C27 C28 C29 121.8(12)
C27 C28 H28 119.1
C29 C28 H28 119.1
O1 C29 C28 124.0(12)
O1 C29 C30 117.4(11)
C28 C29 C30 118.6(10)
O2 C30 C31 124.9(12)
O2 C30 C29 115.2(11)
C31 C30 C29 119.7(11)
C30 C31 C32 120.1(11)
C30 C31 H31 119.9
C32 C31 H31 119.9
C27 C32 O3 116.1(10)
C27 C32 C31 121.1(10)
O3 C32 C31 122.7(11)
O3 C33 H33A 109.5
O3 C33 H33B 109.5
H33A C33 H33B 109.5
O3 C33 H33C 109.5
H33A C33 H33C 109.5
H33B C33 H33C 109.5
O2 C34 H34A 109.5
O2 C34 H34B 109.5
H34A C34 H34B 109.5
O2 C34 H34C 109.5
H34A C34 H34C 109.5
H34B C34 H34C 109.5
O1 C35 H35A 109.5
O1 C35 H35B 109.5
H35A C35 H35B 109.5
O1 C35 H35C 109.5
H35A C35 H35C 109.5
H35B C35 H35C 109.5
C41 C36 C37 117.0(12)
C41 C36 C15 125.8(11)
C37 C36 C15 117.2(11)
C38 C37 C36 121.2(11)
C38 C37 H37 119.4
C36 C37 H37 119.4
C37 C38 C39 120.4(11)
C37 C38 H38 119.8
C39 C38 H38 119.8
C40 C39 C38 118.4(11)
C40 C39 C42 123.7(11)
C38 C39 C42 117.7(11)
C41 C40 C39 121.6(11)
C41 C40 H40 119.2
C39 C40 H40 119.2
C40 C41 C36 121.4(12)
C40 C41 H41 119.3
C36 C41 H41 119.3
N6 C42 C39 175.0(16)
C44 C43 C48 118.9(10)
C44 C43 Sn1 120.7(9)
C48 C43 Sn1 120.3(8)
C43 C44 C45 121.3(12)
C43 C44 H44 119.3
C45 C44 H44 119.3
C46 C45 C44 119.6(11)
C46 C45 H45 120.2
C44 C45 H45 120.2
C47 C46 C45 119.3(11)
C47 C46 H46 120.3
C45 C46 H46 120.3
C46 C47 C48 119.7(12)
C46 C47 H47 120.1
C48 C47 H47 120.2
C43 C48 C47 121.0(11)
C43 C48 H48 119.5
C47 C48 H48 119.5
N10 C49 C50 109.4(10)
N10 C49 C67 112.8(9)
C50 C49 C67 136.9(11)
C51 C50 C49 106.0(11)
C51 C50 H50 127.0
C49 C50 H50 127.0
C50 C51 C52 108.9(10)
C50 C51 H51 125.6
C52 C51 H51 125.6
N10 C52 C53 121.7(10)
N10 C52 C51 106.9(10)
C53 C52 C51 130.2(10)
C54 C53 C52 122.9(10)
C54 C53 C68 121.8(10)
C52 C53 C68 115.3(10)
N9 C54 C53 125.8(11)
N9 C54 C55 106.7(10)
C53 C54 C55 127.4(10)
C56 C55 C54 108.9(10)
C56 C55 H55 125.5
C54 C55 H55 125.5
C55 C56 C57 108.0(11)
C55 C56 H56 126.0
C57 C56 H56 126.0
N9 C57 C58 125.5(10)
N9 C57 C56 107.3(10)
C58 C57 C56 127.2(11)
C57 C58 C59 123.0(11)
C57 C58 C75 117.8(10)
C59 C58 C75 119.2(10)
N8 C59 C60 107.8(10)
N8 C59 C58 127.6(10)
C60 C59 C58 124.6(11)
C61 C60 C59 106.7(10)
C61 C60 H60 126.6
C59 C60 H60 126.6
C60 C61 C62 110.9(10)
C60 C61 H61 124.6
C62 C61 H61 124.6
N8 C62 C63 121.8(10)
N8 C62 C61 105.6(10)
C63 C62 C61 132.6(10)
C64 C63 C62 126.0(10)
C64 C63 C84 116.1(11)
C62 C63 C84 117.8(10)
C63 C64 N7 119.9(11)
C63 C64 C65 134.2(10)
N7 C64 C65 105.3(10)
C66 C65 C64 110.4(11)
C66 C65 H65 124.8
C64 C65 H65 124.8
C65 C66 C67 106.4(11)
C65 C66 H66 126.8
C67 C66 H66 126.8
N7 C67 C66 108.0(10)
N7 C67 C49 113.3(10)
C66 C67 C49 138.2(11)
C73 C68 C69 119.4(10)
C73 C68 C53 117.8(9)
C69 C68 C53 122.6(9)
C70 C69 C68 120.9(10)
C70 C69 H69 119.5
C68 C69 H69 119.5
C69 C70 C71 118.3(10)
C69 C70 H70 120.8
C71 C70 H70 120.8
C72 C71 C70 121.0(11)
C72 C71 C74 119.4(10)
C70 C71 C74 119.5(10)
C73 C72 C71 119.8(10)
C73 C72 H72 120.1
C71 C72 H72 120.1
C68 C73 C72 120.5(9)
C68 C73 H73 119.8
C72 C73 H73 119.8
N12 C74 C71 173.6(14)
C80 C75 C76 117.8(11)
C80 C75 C58 119.7(9)
C76 C75 C58 122.4(11)
C77 C76 C75 122.7(11)
C77 C76 H76 118.7
C75 C76 H76 118.7
C76 C77 O6 125.8(11)
C76 C77 C78 119.0(9)
O6 C77 C78 115.1(11)
O5 C78 C79 123.2(11)
O5 C78 C77 117.1(8)
C79 C78 C77 119.7(11)
C78 C79 C80 120.6(11)
C78 C79 H79 119.7
C80 C79 H79 119.7
O4 C80 C75 115.4(10)
O4 C80 C79 124.4(10)
C75 C80 C79 120.2(9)
O4 C81 H81A 109.5
O4 C81 H81B 109.5
H81A C81 H81B 109.5
O4 C81 H81C 109.5
H81A C81 H81C 109.5
H81B C81 H81C 109.5
O5 C82 H82A 109.5
O5 C82 H82B 109.5
H82A C82 H82B 109.5
O5 C82 H82C 109.5
H82A C82 H82C 109.5
H82B C82 H82C 109.5
O6 C83 H83A 109.5
O6 C83 H83B 109.5
H83A C83 H83B 109.5
O6 C83 H83C 109.5
H83A C83 H83C 109.5
H83B C83 H83C 109.5
C85 C84 C89 117.6(10)
C85 C84 C63 124.1(9)
C89 C84 C63 118.0(9)
C84 C85 C86 120.9(10)
C84 C85 H85 119.5
C86 C85 H85 119.5
C87 C86 C85 119.2(10)
C87 C86 H86 120.4
C85 C86 H86 120.4
C86 C87 C88 121.6(11)
C86 C87 C90 119.8(10)
C88 C87 C90 118.6(10)
C89 C88 C87 117.9(11)
C89 C88 H88 121.1
C87 C88 H88 121.1
C88 C89 C84 122.8(10)
C88 C89 H89 118.6
C84 C89 H89 118.6
N11 C90 C87 177.7(13)
C96 C91 C92 119.3(10)
C96 C91 Sn2 120.1(8)
C92 C91 Sn2 120.5(8)
C93 C92 C91 119.5(11)
C93 C92 H92 120.2
C91 C92 H92 120.2
C94 C93 C92 120.7(10)
C94 C93 H93 119.6
C92 C93 H93 119.6
C93 C94 C95 120.7(11)
C93 C94 H94 119.6
C95 C94 H94 119.6
C94 C95 C96 120.0(11)
C94 C95 H95 120.0
C96 C95 H95 120.0
C95 C96 C91 119.7(10)
C95 C96 H96 120.2
C91 C96 H96 120.2
N13 C97 C98 107.2(10)
N13 C97 C115 114.3(11)
C98 C97 C115 137.8(12)
C99 C98 C97 108.2(12)
C99 C98 H98 125.9
C97 C98 H98 125.9
C98 C99 C100 109.4(11)
C98 C99 H99 125.3
C100 C99 H99 125.3
N13 C100 C101 120.8(10)
N13 C100 C99 104.6(10)
C101 C100 C99 133.4(11)
C100 C101 C102 126.6(11)
C100 C101 C116 114.6(11)
C102 C101 C116 118.5(11)
C103 C102 N14 107.7(11)
C103 C102 C101 130.6(11)
N14 C102 C101 121.7(11)
C104 C103 C102 110.2(11)
C104 C103 H103 124.9
C102 C103 H103 124.9
C103 C104 C105 108.1(12)
C103 C104 H104 126.0
C105 C104 H104 125.9
C106 C105 C104 129.0(11)
C106 C105 N14 124.4(11)
C104 C105 N14 106.5(10)
C105 C106 C107 126.3(11)
C105 C106 C123 116.5(11)
C107 C106 C123 117.1(10)
N15 C107 C108 107.6(11)
N15 C107 C106 122.9(11)
C108 C107 C106 129.6(11)
C109 C108 C107 110.6(11)
C109 C108 H108 124.7
C107 C108 H108 124.7
C108 C109 C110 105.9(10)
C108 C109 H109 127.1
C110 C109 H109 127.1
C109 C110 C111 127.0(11)
C109 C110 N15 108.2(10)
C111 C110 N15 124.6(10)
C112 C111 C110 122.9(10)
C112 C111 C132 116.0(11)
C110 C111 C132 121.1(11)
N16 C112 C111 122.2(11)
N16 C112 C113 107.1(10)
C111 C112 C113 130.2(11)
C114 C113 C112 107.4(11)
C114 C113 H113 126.3
C112 C113 H113 126.3
C113 C114 C115 107.8(12)
C113 C114 H114 126.1
C115 C114 H114 126.1
N16 C115 C114 108.0(10)
N16 C115 C97 112.3(11)
C114 C115 C97 139.3(12)
C117 C116 C121 119.5(12)
C117 C116 C101 115.6(10)
C121 C116 C101 125.0(12)
C116 C117 C118 120.4(12)
C116 C117 H117 119.8
C118 C117 H117 119.8
C117 C118 C119 120.1(12)
C117 C118 H118 120.0
C119 C118 H118 120.0
C118 C119 C120 118.7(11)
C118 C119 C122 118.8(12)
C120 C119 C122 122.5(12)
C121 C120 C119 120.1(12)
C121 C120 H120 119.9
C119 C120 H120 119.9
C120 C121 C116 121.1(13)
C120 C121 H121 119.4
C116 C121 H121 119.4
N18 C122 C119 175.0(16)
C124 C123 C128 120.9(12)
C124 C123 C106 118.7(10)
C128 C123 C106 120.3(11)
O7 C124 C123 116.9(12)
O7 C124 C125 124.5(11)
C123 C124 C125 118.5(11)
C126 C125 C124 121.2(13)
C126 C125 H125 119.4
C124 C125 H125 119.4
O8 C126 C127 115.0(11)
O8 C126 C125 124.7(12)
C127 C126 C125 120.2(13)
O9 C127 C126 117.7(12)
O9 C127 C128 123.6(12)
C126 C127 C128 118.6(11)
C123 C128 C127 120.5(11)
C123 C128 H128 119.8
C127 C128 H128 119.7
O7 C129 H12A 109.5
O7 C129 H12B 109.5
H12A C129 H12B 109.5
O7 C129 H12C 109.5
H12A C129 H12C 109.5
H12B C129 H12C 109.5
C137 C132 C133 118.6(11)
C137 C132 C111 119.4(11)
C133 C132 C111 121.8(10)
C132 C133 C134 120.2(11)
C132 C133 H133 119.9
C134 C133 H133 119.9
C135 C134 C133 119.3(11)
C135 C134 H134 120.3
C133 C134 H134 120.3
C134 C135 C136 120.4(11)
C134 C135 C138 118.3(11)
C136 C135 C138 121.1(11)
C137 C136 C135 118.0(11)
C137 C136 H136 121.0
C135 C136 H136 121.0
C132 C137 C136 123.4(11)
C132 C137 H137 118.3
C136 C137 H137 118.3
N17 C138 C135 174.8(14)
C144 C139 C140 117.7(11)
C144 C139 Sn3 122.2(9)
C140 C139 Sn3 120.0(9)
C141 C140 C139 119.7(12)
C141 C140 H140 120.2
C139 C140 H140 120.2
C140 C141 C142 122.4(12)
C140 C141 H141 118.8
C142 C141 H141 118.8
C143 C142 C141 117.2(12)
C143 C142 H142 121.4
C141 C142 H142 121.4
C142 C143 C144 120.9(13)
C142 C143 H143 119.5
C144 C143 H143 119.5
C139 C144 C143 122.1(12)
C139 C144 H144 119.0
C143 C144 H144 119.0
N22 C145 C146 108.2(8)
N22 C145 C163 114.4(9)
C146 C145 C163 136.9(10)
C147 C146 C145 106.4(9)
C147 C146 H146 126.8
C145 C146 H146 126.8
C146 C147 C148 108.2(8)
C146 C147 H147 125.9
C148 C147 H147 125.9
N22 C148 C149 122.9(10)
N22 C148 C147 106.7(9)
C149 C148 C147 129.1(8)
C150 C149 C148 121.6(9)
C150 C149 C164 122.2(9)
C148 C149 C164 116.2(9)
C149 C150 N21 126.8(9)
C149 C150 C151 126.8(8)
N21 C150 C151 106.4(9)
C152 C151 C150 107.6(9)
C152 C151 H151 126.2
C150 C151 H151 126.2
C151 C152 C153 108.8(10)
C151 C152 H152 125.6
C153 C152 H152 125.6
N21 C153 C154 124.4(10)
N21 C153 C152 108.0(9)
C154 C153 C152 127.6(11)
C155 C154 C153 126.5(10)
C155 C154 C171 117.2(8)
C153 C154 C171 116.3(9)
C154 C155 C156 128.0(10)
C154 C155 N20 125.7(8)
C156 C155 N20 106.3(8)
C157 C156 C155 107.2(10)
C157 C156 H156 126.4
C155 C156 H156 126.4
C156 C157 C158 111.0(9)
C156 C157 H157 124.5
C158 C157 H157 124.5
N20 C158 C159 124.6(9)
N20 C158 C157 105.0(9)
C159 C158 C157 130.3(9)
C158 C159 C160 124.2(8)
C158 C159 C180 120.9(9)
C160 C159 C180 114.8(9)
N19 C160 C161 107.4(9)
N19 C160 C159 118.4(10)
C161 C160 C159 133.9(9)
C162 C161 C160 108.8(10)
C162 C161 H161 125.6
C160 C161 H161 125.6
C161 C162 C163 107.4(10)
C161 C162 H162 126.3
C163 C162 H162 126.3
N19 C163 C162 107.3(8)
N19 C163 C145 113.6(9)
C162 C163 C145 138.7(10)
C169 C164 C165 118.3(9)
C169 C164 C149 123.6(10)
C165 C164 C149 118.0(9)
C166 C165 C164 121.4(9)
C166 C165 H165 119.3
C164 C165 H165 119.3
C165 C166 C167 118.7(10)
C165 C166 H166 120.6
C167 C166 H166 120.6
C168 C167 C166 121.7(9)
C168 C167 C170 120.6(9)
C166 C167 C170 117.7(10)
C167 C168 C169 118.6(9)
C167 C168 H168 120.7
C169 C168 H168 120.7
C164 C169 C168 121.2(10)
C164 C169 H169 119.4
C168 C169 H169 119.4
N23 C170 C167 175.9(14)
C176 C171 C172 115.9(11)
C176 C171 C154 121.4(10)
C172 C171 C154 122.6(10)
C173 C172 C171 123.9(11)
C173 C172 H172 118.1
C171 C172 H172 118.1
C172 C173 O12 125.9(11)
C172 C173 C174 118.7(10)
O12 C173 C174 115.4(11)
O11 C174 C175 123.1(11)
O11 C174 C173 116.9(10)
C175 C174 C173 120.0(11)
C176 C175 C174 119.2(11)
C176 C175 H175 120.4
C174 C175 H175 120.4
O10 C176 C175 123.4(11)
O10 C176 C171 114.3(11)
C175 C176 C171 122.3(10)
O10 C177 H17A 109.5
O10 C177 H17B 109.5
H17A C177 H17B 109.5
O10 C177 H17C 109.5
H17A C177 H17C 109.5
H17B C177 H17C 109.5
O11 C178 H17D 109.5
O11 C178 H17E 109.5
H17D C178 H17E 109.5
O11 C178 H17F 109.5
H17D C178 H17F 109.5
H17E C178 H17F 109.5
O12 C179 H17G 109.5
O12 C179 H17H 109.5
H17G C179 H17H 109.5
O12 C179 H17I 109.5
H17G C179 H17I 109.5
H17H C179 H17I 109.5
C192 C187 C188 118.7(10)
C192 C187 Sn4 120.9(8)
C188 C187 Sn4 120.4(8)
C189 C188 C187 121.1(10)
C189 C188 H188 119.4
C187 C188 H188 119.4
C188 C189 C190 118.9(11)
C188 C189 H189 120.6
C190 C189 H189 120.6
C191 C190 C189 122.0(11)
C191 C190 H190 119.0
C189 C190 H190 119.0
C190 C191 C192 118.4(11)
C190 C191 H191 120.8
C192 C191 H191 120.8
C187 C192 C191 120.9(11)
C187 C192 H192 119.5
C191 C192 H192 119.5
Cl6 C195 Cl5 112.5(8)
Cl6 C195 H19E 109.1
Cl5 C195 H19E 109.1
Cl6 C195 H19F 109.1
Cl5 C195 H19F 109.1
H19E C195 H19F 107.8
Cl7 C196 Cl8 108.5(6)
Cl7 C196 H19G 110.0
Cl8 C196 H19G 110.0
Cl7 C196 H19H 110.0
Cl8 C196 H19H 110.0
H19G C196 H19H 108.4
C4 N1 C1 109.3(10)
C4 N1 Sn1 131.8(8)
C1 N1 Sn1 118.9(7)
C6 N2 C9 109.2(9)
C6 N2 Sn1 123.0(7)
C9 N2 Sn1 119.6(7)
C11 N3 C14 108.7(9)
C11 N3 Sn1 120.7(8)
C14 N3 Sn1 126.2(7)
C16 N4 C19 110.9(10)
C16 N4 Sn1 130.7(9)
C19 N4 Sn1 118.1(7)
C64 N7 C67 109.8(10)
C64 N7 Sn2 132.7(8)
C67 N7 Sn2 117.5(7)
C59 N8 C62 109.1(9)
C59 N8 Sn2 117.6(8)
C62 N8 Sn2 125.4(7)
C57 N9 C54 109.0(10)
C57 N9 Sn2 120.5(7)
C54 N9 Sn2 124.9(7)
C52 N10 C49 108.6(9)
C52 N10 Sn2 132.5(8)
C49 N10 Sn2 118.7(7)
C97 N13 C100 110.5(9)
C97 N13 Sn3 118.3(7)
C100 N13 Sn3 131.1(8)
C102 N14 C105 107.5(10)
C102 N14 Sn3 127.1(8)
C105 N14 Sn3 120.3(7)
C107 N15 C110 107.7(9)
C107 N15 Sn3 121.2(8)
C110 N15 Sn3 121.3(8)
C112 N16 C115 109.7(11)
C112 N16 Sn3 131.0(8)
C115 N16 Sn3 119.3(8)
C160 N19 C163 109.1(9)
C160 N19 Sn4 133.8(7)
C163 N19 Sn4 117.1(6)
C158 N20 C155 110.4(8)
C158 N20 Sn4 126.3(7)
C155 N20 Sn4 116.6(6)
C153 N21 C150 109.1(8)
C153 N21 Sn4 121.4(6)
C150 N21 Sn4 124.2(7)
C145 N22 C148 110.3(9)
C145 N22 Sn4 118.0(6)
C148 N22 Sn4 131.6(8)
C29 O1 C35 118.7(10)
C30 O2 C34 117.5(10)
C33 O3 C32 118.3(10)
C80 O4 C81 117.0(9)
C78 O5 C82 117.7(8)
C77 O6 C83 115.2(9)
C124 O7 C129 116.6(10)
C126 O8 C130 116.4(10)
C127 O9 C131 117.5(11)
C176 O10 C177 117.1(10)
C174 O11 C178 117.3(10)
C173 O12 C179 117.0(10)
N2 Sn1 N3 87.8(4)
N2 Sn1 N1 83.5(4)
N3 Sn1 N1 134.6(3)
N2 Sn1 N4 138.4(4)
N3 Sn1 N4 83.7(4)
N1 Sn1 N4 74.3(4)
N2 Sn1 C43 109.4(4)
N3 Sn1 C43 108.6(4)
N1 Sn1 C43 116.3(4)
N4 Sn1 C43 112.0(4)
N10 Sn2 N7 76.6(4)
N10 Sn2 N9 83.0(3)
N7 Sn2 N9 134.9(3)
N10 Sn2 N8 138.9(3)
N7 Sn2 N8 81.3(4)
N9 Sn2 N8 88.8(3)
N10 Sn2 C91 111.5(4)
N7 Sn2 C91 115.8(4)
N9 Sn2 C91 109.0(4)
N8 Sn2 C91 109.3(4)
N16 Sn3 N15 84.1(4)
N16 Sn3 N13 74.8(4)
N15 Sn3 N13 137.7(4)
N16 Sn3 N14 134.5(4)
N15 Sn3 N14 86.7(4)
N13 Sn3 N14 82.9(4)
N16 Sn3 C139 116.3(4)
N15 Sn3 C139 110.5(4)
N13 Sn3 C139 111.7(4)
N14 Sn3 C139 108.7(4)
N22 Sn4 N21 83.6(3)
N22 Sn4 N20 138.6(3)
N21 Sn4 N20 89.4(3)
N22 Sn4 N19 75.9(3)
N21 Sn4 N19 134.7(3)
N20 Sn4 N19 80.7(3)
N22 Sn4 C187 112.2(4)
N21 Sn4 C187 109.1(4)
N20 Sn4 C187 108.7(3)
N19 Sn4 C187 115.9(3)

loop_
_geom_bond_atom_site_label_1
_geom_bond_atom_site_label_2
_geom_bond_distance
C130 O8 1.410(15)
C130 H13A 0.9600
C130 H13B 0.9600
C130 H13C 0.9600
C131 O9 1.440(14)
C131 H13D 0.9600
C131 H13E 0.9600
C131 H13F 0.9600
C180 C181 1.388(14)
C180 C185 1.430(14)
C180 C159 1.467(13)
C181 C182 1.367(15)
C181 H181 0.9300
C182 C183 1.379(15)
C182 H182 0.9300
C183 C184 1.395(14)
C183 C186 1.431(14)
C184 C185 1.357(15)
C184 H184 0.9300
C185 H185 0.9300
C186 N24 1.149(13)
C193 Cl2 1.732(14)
C193 Cl1 1.753(11)
C193 H19A 0.9700
C193 H19B 0.9700
C194 Cl4 1.727(14)
C194 Cl3 1.767(12)
C194 H19C 0.9700
C194 H19D 0.9700
Cl7 C196 1.753(12)
Cl8 C196 1.757(11)
C1 N1 1.374(14)
C1 C2 1.397(16)
C1 C19 1.412(16)
C2 C3 1.371(15)
C2 H2 0.9300
C3 C4 1.414(16)
C3 H3 0.9300
C4 N1 1.352(14)
C4 C5 1.452(15)
C5 C6 1.424(17)
C5 C20 1.472(16)
C6 N2 1.383(14)
C6 C7 1.431(15)
C7 C8 1.373(17)
C7 H7 0.9300
C8 C9 1.399(16)
C8 H8 0.9300
C9 C10 1.366(17)
C9 N2 1.407(14)
C10 C11 1.384(16)
C10 C27 1.522(17)
C11 N3 1.395(14)
C11 C12 1.422(17)
C12 C13 1.352(16)
C12 H718 0.9300
C13 C14 1.422(15)
C13 H713 0.9300
C14 N3 1.408(14)
C14 C15 1.426(15)
C15 C16 1.407(17)
C15 C36 1.458(17)
C16 N4 1.350(14)
C16 C17 1.415(17)
C17 C18 1.361(16)
C17 H17 0.9300
C18 C19 1.400(15)
C18 H18 0.9300
C19 N4 1.353(15)
C20 C25 1.384(15)
C20 C21 1.397(14)
C21 C22 1.376(16)
C21 H21 0.9300
C22 C23 1.400(15)
C22 H22 0.9300
C23 C24 1.390(14)
C23 C26 1.429(18)
C24 C25 1.383(16)
C24 H24 0.9300
C25 H25 0.9300
C26 N5 1.136(16)
C27 C28 1.369(15)
C27 C32 1.367(16)
C28 C29 1.388(17)
C28 H28 0.9300
C29 O1 1.362(13)
C29 C30 1.396(18)
C30 O2 1.346(15)
C30 C31 1.366(17)
C31 C32 1.388(16)
C31 H31 0.9300
C32 O3 1.382(13)
C33 O3 1.385(15)
C33 H33A 0.9600
C33 H33B 0.9600
C33 H33C 0.9600
C34 O2 1.433(15)
C34 H34A 0.9600
C34 H34B 0.9600
C34 H34C 0.9600
C35 O1 1.425(15)
C35 H35A 0.9600
C35 H35B 0.9600
C35 H35C 0.9600
C36 C41 1.379(16)
C36 C37 1.420(16)
C37 C38 1.377(16)
C37 H37 0.9300
C38 C39 1.392(16)
C38 H38 0.9300
C39 C40 1.375(16)
C39 C42 1.445(18)
C40 C41 1.379(17)
C40 H40 0.9300
C41 H41 0.9300
C42 N6 1.126(17)
C43 C44 1.355(15)
C43 C48 1.369(16)
C43 Sn1 2.111(9)
C44 C45 1.384(16)
C44 H44 0.9300
C45 C46 1.379(17)
C45 H45 0.9300
C46 C47 1.376(17)
C46 H46 0.9300
C47 C48 1.381(17)
C47 H47 0.9300
C48 H48 0.9300
C49 N10 1.378(14)
C49 C50 1.403(15)
C49 C67 1.439(15)
C50 C51 1.374(16)
C50 H50 0.9300
C51 C52 1.427(16)
C51 H51 0.9300
C52 N10 1.362(13)
C52 C53 1.410(16)
C53 C54 1.387(16)
C53 C68 1.505(14)
C54 N9 1.397(13)
C54 C55 1.407(17)
C55 C56 1.359(16)
C55 H55 0.9300
C56 C57 1.420(15)
C56 H56 0.9300
C57 N9 1.374(15)
C57 C58 1.423(15)
C58 C59 1.440(16)
C58 C75 1.452(17)
C59 N8 1.364(15)
C59 C60 1.436(14)
C60 C61 1.325(16)
C60 H60 0.9300
C61 C62 1.414(16)
C61 H61 0.9300
C62 N8 1.391(13)
C62 C63 1.399(16)
C63 C64 1.375(15)
C63 C84 1.492(15)
C64 N7 1.381(13)
C64 C65 1.424(17)
C65 C66 1.377(15)
C65 H65 0.9300
C66 C67 1.410(17)
C66 H66 0.9300
C67 N7 1.395(14)
C68 C73 1.374(14)
C68 C69 1.406(13)
C69 C70 1.378(15)
C69 H69 0.9300
C70 C71 1.396(16)
C70 H70 0.9300
C71 C72 1.384(14)
C71 C74 1.443(16)
C72 C73 1.380(15)
C72 H72 0.9300
C73 H73 0.9300
C74 N12 1.134(15)
C75 C80 1.384(16)
C75 C76 1.411(13)
C76 C77 1.355(17)
C76 H76 0.9300
C77 O6 1.369(12)
C77 C78 1.397(16)
C78 O5 1.357(14)
C78 C79 1.389(13)
C79 C80 1.392(17)
C79 H79 0.9300
C80 O4 1.362(11)
C81 O4 1.421(14)
C81 H81A 0.9600
C81 H81B 0.9600
C81 H81C 0.9600
C82 O5 1.408(14)
C82 H82A 0.9600
C82 H82B 0.9600
C82 H82C 0.9600
C83 O6 1.439(13)
C83 H83A 0.9600
C83 H83B 0.9600
C83 H83C 0.9600
C84 C85 1.379(14)
C84 C89 1.408(15)
C85 C86 1.388(16)
C85 H85 0.9300
C86 C87 1.369(16)
C86 H86 0.9300
C87 C88 1.396(15)
C87 C90 1.464(17)
C88 C89 1.350(16)
C88 H88 0.9300
C89 H89 0.9300
C90 N11 1.129(15)
C91 C96 1.396(15)
C91 C92 1.399(14)
C91 Sn2 2.107(11)
C92 C93 1.371(15)
C92 H92 0.9300
C93 C94 1.362(17)
C93 H93 0.9300
C94 C95 1.371(16)
C94 H94 0.9300
C95 C96 1.380(14)
C95 H95 0.9300
C96 H96 0.9300
C97 N13 1.365(15)
C97 C98 1.383(16)
C97 C115 1.415(16)
C98 C99 1.348(17)
C98 H98 0.9300
C99 C100 1.419(17)
C99 H99 0.9300
C100 N13 1.374(13)
C100 C101 1.378(17)
C101 C102 1.421(17)
C101 C116 1.492(16)
C102 C103 1.369(18)
C102 N14 1.382(14)
C103 C104 1.339(17)
C103 H103 0.9300
C104 C105 1.404(17)
C104 H104 0.9300
C105 C106 1.396(16)
C105 N14 1.406(15)
C106 C107 1.409(17)
C106 C123 1.505(16)
C107 N15 1.347(15)
C107 C108 1.400(16)
C108 C109 1.378(17)
C108 H108 0.9300
C109 C110 1.388(16)
C109 H109 0.9300
C110 C111 1.431(17)
C110 N15 1.439(14)
C111 C112 1.407(17)
C111 C132 1.489(16)
C112 N16 1.368(14)
C112 C113 1.432(17)
C113 C114 1.388(16)
C113 H113 0.9300
C114 C115 1.402(18)
C114 H114 0.9300
C115 N16 1.377(15)
C116 C117 1.382(17)
C116 C121 1.386(17)
C117 C118 1.393(17)
C117 H117 0.9300
C118 C119 1.405(17)
C118 H118 0.9300
C119 C120 1.404(18)
C119 C122 1.442(18)
C120 C121 1.372(16)
C120 H120 0.9300
C121 H121 0.9300
C122 N18 1.140(16)
C123 C124 1.376(16)
C123 C128 1.379(17)
C124 O7 1.353(14)
C124 C125 1.380(18)
C125 C126 1.385(18)
C125 H125 0.9300
C126 O8 1.364(16)
C126 C127 1.379(17)
C127 O9 1.368(14)
C127 C128 1.395(17)
C128 H128 0.9300
C129 O7 1.412(15)
C129 H12A 0.9600
C129 H12B 0.9600
C129 H12C 0.9600
C132 C137 1.359(16)
C132 C133 1.392(16)
C133 C134 1.391(15)
C133 H133 0.9300
C134 C135 1.393(17)
C134 H134 0.9300
C135 C136 1.398(16)
C135 C138 1.468(18)
C136 C137 1.367(16)
C136 H136 0.9300
C137 H137 0.9300
C138 N17 1.117(16)
C139 C144 1.354(17)
C139 C140 1.411(15)
C139 Sn3 2.115(11)
C140 C141 1.342(16)
C140 H140 0.9300
C141 C142 1.400(17)
C141 H141 0.9300
C142 C143 1.358(17)
C142 H142 0.9300
C143 C144 1.376(17)
C143 H143 0.9300
C144 H144 0.9300
C145 N22 1.360(14)
C145 C146 1.415(12)
C145 C163 1.427(12)
C146 C147 1.387(13)
C146 H146 0.9300
C147 C148 1.422(15)
C147 H147 0.9300
C148 N22 1.358(11)
C148 C149 1.410(15)
C149 C150 1.401(15)
C149 C164 1.482(13)
C150 N21 1.416(11)
C150 C151 1.448(15)
C151 C152 1.360(15)
C151 H151 0.9300
C152 C153 1.435(14)
C152 H152 0.9300
C153 N21 1.358(14)
C153 C154 1.401(13)
C154 C155 1.389(14)
C154 C171 1.467(16)
C155 C156 1.426(12)
C155 N20 1.430(14)
C156 C157 1.341(16)
C156 H156 0.9300
C157 C158 1.452(15)
C157 H157 0.9300
C158 N20 1.350(12)
C158 C159 1.379(15)
C159 C160 1.430(14)
C160 N19 1.359(12)
C160 C161 1.399(16)
C161 C162 1.356(13)
C161 H161 0.9300
C162 C163 1.409(15)
C162 H162 0.9300
C163 N19 1.374(13)
C164 C169 1.373(14)
C164 C165 1.411(14)
C165 C166 1.358(13)
C165 H165 0.9300
C166 C167 1.385(13)
C166 H166 0.9300
C167 C168 1.378(15)
C167 C170 1.450(14)
C168 C169 1.388(14)
C168 H168 0.9300
C169 H169 0.9300
C170 N23 1.131(14)
C171 C176 1.392(16)
C171 C172 1.408(16)
C172 C173 1.352(17)
C172 H172 0.9300
C173 O12 1.363(14)
C173 C174 1.403(16)
C174 O11 1.345(14)
C174 C175 1.394(16)
C175 C176 1.388(17)
C175 H175 0.9300
C176 O10 1.381(13)
C177 O10 1.398(14)
C177 H17A 0.9600
C177 H17B 0.9600
C177 H17C 0.9600
C178 O11 1.430(15)
C178 H17D 0.9600
C178 H17E 0.9600
C178 H17F 0.9600
C179 O12 1.422(15)
C179 H17G 0.9600
C179 H17H 0.9600
C179 H17I 0.9600
C187 C192 1.363(15)
C187 C188 1.408(14)
C187 Sn4 2.105(10)
C188 C189 1.362(16)
C188 H188 0.9300
C189 C190 1.380(17)
C189 H189 0.9300
C190 C191 1.367(16)
C190 H190 0.9300
C191 C192 1.407(16)
C191 H191 0.9300
C192 H192 0.9300
C195 Cl6 1.699(15)
C195 Cl5 1.740(12)
C195 H19E 0.9700
C195 H19F 0.9700
C196 H19G 0.9700
C196 H19H 0.9700
N1 Sn1 2.073(10)
N2 Sn1 2.059(9)
N3 Sn1 2.061(9)
N4 Sn1 2.093(9)
N7 Sn2 2.040(10)
N8 Sn2 2.075(8)
N9 Sn2 2.074(9)
N10 Sn2 2.035(9)
N13 Sn3 2.062(8)
N14 Sn3 2.073(10)
N15 Sn3 2.062(9)
N16 Sn3 2.051(11)
N19 Sn4 2.073(9)
N20 Sn4 2.063(8)
N21 Sn4 2.056(8)
N22 Sn4 2.054(9)

loop_
_geom_torsion_atom_site_label_1
_geom_torsion_atom_site_label_2
_geom_torsion_atom_site_label_3
_geom_torsion_atom_site_label_4
_geom_torsion
C185 C180 C181 C182 -0.6(16)
C159 C180 C181 C182 174.8(11)
C180 C181 C182 C183 -1.0(17)
C181 C182 C183 C184 2.9(16)
C181 C182 C183 C186 179.4(10)
C182 C183 C184 C185 -3.3(17)
C186 C183 C184 C185 -179.9(11)
C183 C184 C185 C180 1.7(17)
C181 C180 C185 C184 0.3(16)
C159 C180 C185 C184 -175.3(10)
C182 C183 C186 N24 97(56)
C184 C183 C186 N24 -86(56)
N1 C1 C2 C3 1.8(11)
C19 C1 C2 C3 -170.5(12)
C1 C2 C3 C4 -0.2(11)
C2 C3 C4 N1 -1.6(11)
C2 C3 C4 C5 172.7(10)
N1 C4 C5 C6 12.5(14)
C3 C4 C5 C6 -161.1(10)
N1 C4 C5 C20 -170.9(9)
C3 C4 C5 C20 15.5(15)
C4 C5 C6 N2 1.6(16)
C20 C5 C6 N2 -174.7(9)
C4 C5 C6 C7 178.8(9)
C20 C5 C6 C7 2.5(16)
N2 C6 C7 C8 0.2(11)
C5 C6 C7 C8 -177.5(10)
C6 C7 C8 C9 -0.6(12)
C7 C8 C9 C10 177.1(11)
C7 C8 C9 N2 0.8(12)
C8 C9 C10 C11 -177.7(11)
N2 C9 C10 C11 -2.0(18)
C8 C9 C10 C27 4.1(17)
N2 C9 C10 C27 179.9(9)
C9 C10 C11 N3 -5.5(18)
C27 C10 C11 N3 172.6(10)
C9 C10 C11 C12 178.3(11)
C27 C10 C11 C12 -3.5(16)
C10 C11 C12 C13 176.4(11)
N3 C11 C12 C13 -0.3(12)
C11 C12 C13 C14 1.3(13)
C12 C13 C14 N3 -1.7(12)
C12 C13 C14 C15 179.6(11)
N3 C14 C15 C16 4.7(17)
C13 C14 C15 C16 -176.8(11)
N3 C14 C15 C36 179.3(10)
C13 C14 C15 C36 -2.3(17)
C14 C15 C16 N4 -12.2(17)
C36 C15 C16 N4 173.0(10)
C14 C15 C16 C17 155.0(11)
C36 C15 C16 C17 -19.8(17)
N4 C16 C17 C18 3.6(12)
C15 C16 C17 C18 -165.1(11)
C16 C17 C18 C19 0.0(11)
C17 C18 C19 N4 -3.5(11)
C17 C18 C19 C1 169.0(12)
N1 C1 C19 N4 1.6(12)
C2 C1 C19 N4 173.6(12)
N1 C1 C19 C18 -170.5(11)
C2 C1 C19 C18 2(2)
C6 C5 C20 C25 -133.4(12)
C4 C5 C20 C25 50.1(14)
C6 C5 C20 C21 48.9(16)
C4 C5 C20 C21 -127.6(11)
C25 C20 C21 C22 -1.8(17)
C5 C20 C21 C22 176.0(11)
C20 C21 C22 C23 0.4(17)
C21 C22 C23 C24 0.3(17)
C21 C22 C23 C26 -178.6(11)
C22 C23 C24 C25 0.3(18)
C26 C23 C24 C25 179.2(12)
C23 C24 C25 C20 -1.7(19)
C21 C20 C25 C24 2.4(18)
C5 C20 C25 C24 -175.5(11)
C24 C23 C26 N5 14(29)
C22 C23 C26 N5 -167(100)
C9 C10 C27 C28 -98.2(14)
C11 C10 C27 C28 83.4(14)
C9 C10 C27 C32 80.8(15)
C11 C10 C27 C32 -97.6(13)
C32 C27 C28 C29 2(2)
C10 C27 C28 C29 -178.8(12)
C27 C28 C29 O1 179.0(12)
C27 C28 C29 C30 -3(2)
O1 C29 C30 O2 -2.3(18)
C28 C29 C30 O2 179.5(12)
O1 C29 C30 C31 -179.2(13)
C28 C29 C30 C31 3(2)
O2 C30 C31 C32 -178.1(13)
C29 C30 C31 C32 -2(2)
C28 C27 C32 O3 -177.2(12)
C10 C27 C32 O3 3.7(18)
C28 C27 C32 C31 -1(2)
C10 C27 C32 C31 179.9(12)
C30 C31 C32 C27 1(2)
C30 C31 C32 O3 176.7(13)
C16 C15 C36 C41 121.7(14)
C14 C15 C36 C41 -53.4(18)
C16 C15 C36 C37 -57.1(15)
C14 C15 C36 C37 127.9(12)
C41 C36 C37 C38 -0.6(19)
C15 C36 C37 C38 178.2(12)
C36 C37 C38 C39 -1(2)
C37 C38 C39 C40 3(2)
C37 C38 C39 C42 177.6(13)
C38 C39 C40 C41 -2(2)
C42 C39 C40 C41 -176.5(14)
C39 C40 C41 C36 0(2)
C37 C36 C41 C40 1(2)
C15 C36 C41 C40 -177.4(12)
C40 C39 C42 N6 -144(19)
C38 C39 C42 N6 42(20)
C48 C43 C44 C45 -1.0(19)
Sn1 C43 C44 C45 178.9(10)
C43 C44 C45 C46 -2(2)
C44 C45 C46 C47 3(2)
C45 C46 C47 C48 0(2)
C44 C43 C48 C47 3.3(19)
Sn1 C43 C48 C47 -176.7(10)
C46 C47 C48 C43 -3(2)
N10 C49 C50 C51 0.5(11)
C67 C49 C50 C51 -167.6(10)
C49 C50 C51 C52 2.4(11)
C50 C51 C52 N10 -4.4(11)
C50 C51 C52 C53 163.2(10)
N10 C52 C53 C54 10.0(15)
C51 C52 C53 C54 -156.0(10)
N10 C52 C53 C68 -170.5(9)
C51 C52 C53 C68 23.5(15)
C52 C53 C54 N9 -1.1(16)
C68 C53 C54 N9 179.5(9)
C52 C53 C54 C55 175.7(10)
C68 C53 C54 C55 -3.7(16)
N9 C54 C55 C56 -1.2(12)
C53 C54 C55 C56 -178.5(10)
C54 C55 C56 C57 -1.1(12)
C55 C56 C57 N9 3.0(12)
C55 C56 C57 C58 -178.8(10)
N9 C57 C58 C59 3.9(16)
C56 C57 C58 C59 -174.0(10)
N9 C57 C58 C75 -176.1(9)
C56 C57 C58 C75 6.0(16)
C57 C58 C59 N8 0.1(16)
C75 C58 C59 N8 -179.9(9)
C57 C58 C59 C60 179.4(9)
C75 C58 C59 C60 -0.6(15)
N8 C59 C60 C61 -1.0(11)
C58 C59 C60 C61 179.6(9)
C59 C60 C61 C62 1.2(11)
C60 C61 C62 N8 -1.1(11)
C60 C61 C62 C63 175.7(10)
N8 C62 C63 C64 -3.8(15)
C61 C62 C63 C64 179.9(10)
N8 C62 C63 C84 174.4(8)
C61 C62 C63 C84 -2.0(16)
C62 C63 C64 N7 -9.0(14)
C84 C63 C64 N7 172.8(8)
C62 C63 C64 C65 160.9(11)
C84 C63 C64 C65 -17.2(15)
C63 C64 C65 C66 -168.3(10)
N7 C64 C65 C66 2.7(11)
C64 C65 C66 C67 -2.8(11)
C65 C66 C67 N7 1.7(11)
C65 C66 C67 C49 173.1(11)
N10 C49 C67 N7 -0.4(11)
C50 C49 C67 N7 167.4(10)
N10 C49 C67 C66 -171.4(11)
C50 C49 C67 C66 -4(2)
C54 C53 C68 C73 -126.6(11)
C52 C53 C68 C73 54.0(14)
C54 C53 C68 C69 58.0(16)
C52 C53 C68 C69 -121.4(12)
C73 C68 C69 C70 0(2)
C53 C68 C69 C70 174.9(12)
C68 C69 C70 C71 2(2)
C69 C70 C71 C72 -2(2)
C69 C70 C71 C74 180.0(12)
C70 C71 C72 C73 1(2)
C74 C71 C72 C73 178.7(11)
C69 C68 C73 C72 -0.9(18)
C53 C68 C73 C72 -176.5(11)
C71 C72 C73 C68 0.7(18)
C72 C71 C74 N12 44(13)
C70 C71 C74 N12 -138(12)
C57 C58 C75 C80 94.4(12)
C59 C58 C75 C80 -85.6(13)
C57 C58 C75 C76 -81.2(14)
C59 C58 C75 C76 98.8(12)
C80 C75 C76 C77 3.3(17)
C58 C75 C76 C77 179.0(11)
C75 C76 C77 O6 -178.3(11)
C75 C76 C77 C78 -2.8(18)
C76 C77 C78 O5 -178.5(11)
O6 C77 C78 O5 -2.5(15)
C76 C77 C78 C79 2.4(17)
O6 C77 C78 C79 178.4(11)
O5 C78 C79 C80 178.3(11)
C77 C78 C79 C80 -2.6(17)
C76 C75 C80 O4 175.7(10)
C58 C75 C80 O4 -0.1(15)
C76 C75 C80 C79 -3.4(16)
C58 C75 C80 C79 -179.2(11)
C78 C79 C80 O4 -175.8(11)
C78 C79 C80 C75 3.2(18)
C64 C63 C84 C85 127.2(12)
C62 C63 C84 C85 -51.1(15)
C64 C63 C84 C89 -46.5(14)
C62 C63 C84 C89 135.2(11)
C89 C84 C85 C86 -0.5(17)
C63 C84 C85 C86 -174.2(12)
C84 C85 C86 C87 1.8(18)
C85 C86 C87 C88 -3.0(19)
C85 C86 C87 C90 179.0(12)
C86 C87 C88 C89 2.8(18)
C90 C87 C88 C89 -179.1(11)
C87 C88 C89 C84 -1.5(18)
C85 C84 C89 C88 0.4(17)
C63 C84 C89 C88 174.5(11)
C86 C87 C90 N11 175(100)
C88 C87 C90 N11 -3(40)
C96 C91 C92 C93 0.5(17)
Sn2 C91 C92 C93 -176.5(9)
C91 C92 C93 C94 -2.6(19)
C92 C93 C94 C95 2(2)
C93 C94 C95 C96 0(2)
C94 C95 C96 C91 -2.0(18)
C92 C91 C96 C95 1.7(17)
Sn2 C91 C96 C95 178.7(9)
N13 C97 C98 C99 2.1(13)
C115 C97 C98 C99 -167.3(13)
C97 C98 C99 C100 0.1(14)
C98 C99 C100 N13 -2.2(13)
C98 C99 C100 C101 164.2(13)
N13 C100 C101 C102 12.2(18)
C99 C100 C101 C102 -152.5(13)
N13 C100 C101 C116 -173.6(10)
C99 C100 C101 C116 21.7(19)
C100 C101 C102 C103 174.3(13)
C116 C101 C102 C103 0(2)
C100 C101 C102 N14 -4.6(19)
C116 C101 C102 N14 -178.6(11)
N14 C102 C103 C104 -1.7(15)
C101 C102 C103 C104 179.2(13)
C102 C103 C104 C105 1.5(15)
C103 C104 C105 C106 -177.3(13)
C103 C104 C105 N14 -0.7(14)
C104 C105 C106 C107 -176.7(12)
N14 C105 C106 C107 7(2)
C104 C105 C106 C123 2.2(19)
N14 C105 C106 C123 -173.8(10)
C105 C106 C107 N15 -0.2(19)
C123 C106 C107 N15 -179.1(10)
C105 C106 C107 C108 178.6(12)
C123 C106 C107 C108 -0.3(18)
N15 C107 C108 C109 -0.3(13)
C106 C107 C108 C109 -179.3(11)
C107 C108 C109 C110 -0.7(13)
C108 C109 C110 C111 177.3(11)
C108 C109 C110 N15 1.4(12)
C109 C110 C111 C112 179.7(11)
N15 C110 C111 C112 -5.0(17)
C109 C110 C111 C132 -1.4(17)
N15 C110 C111 C132 173.9(10)
C110 C111 C112 N16 -9.2(17)
C132 C111 C112 N16 171.8(10)
C110 C111 C112 C113 161.5(12)
C132 C111 C112 C113 -17.5(18)
N16 C112 C113 C114 2.6(13)
C111 C112 C113 C114 -169.2(12)
C112 C113 C114 C115 -2.3(13)
C113 C114 C115 N16 1.1(13)
C113 C114 C115 C97 172.4(14)
N13 C97 C115 N16 -0.1(14)
C98 C97 C115 N16 168.8(13)
N13 C97 C115 C114 -171.1(14)
C98 C97 C115 C114 -2(3)
C100 C101 C116 C117 58.8(15)
C102 C101 C116 C117 -126.5(13)
C100 C101 C116 C121 -120.3(14)
C102 C101 C116 C121 54.4(18)
C121 C116 C117 C118 3(2)
C101 C116 C117 C118 -176.2(12)
C116 C117 C118 C119 -1(2)
C117 C118 C119 C120 0(2)
C117 C118 C119 C122 -179.9(12)
C118 C119 C120 C121 -1.9(19)
C122 C119 C120 C121 178.5(12)
C119 C120 C121 C116 4(2)
C117 C116 C121 C120 -4(2)
C101 C116 C121 C120 174.6(12)
C118 C119 C122 N18 36(18)
C120 C119 C122 N18 -145(17)
C105 C106 C123 C124 96.4(14)
C107 C106 C123 C124 -84.5(14)
C105 C106 C123 C128 -81.6(15)
C107 C106 C123 C128 97.4(14)
C128 C123 C124 O7 176.5(11)
C106 C123 C124 O7 -1.5(17)
C128 C123 C124 C125 -0.1(19)
C106 C123 C124 C125 -178.1(11)
O7 C124 C125 C126 -176.7(12)
C123 C124 C125 C126 -0.4(19)
C124 C125 C126 O8 178.1(11)
C124 C125 C126 C127 2(2)
O8 C126 C127 O9 2.2(16)
C125 C126 C127 O9 178.7(12)
O8 C126 C127 C128 -179.4(11)
C125 C126 C127 C128 -2.9(18)
C124 C123 C128 C127 -0.9(19)
C106 C123 C128 C127 177.1(11)
O9 C127 C128 C123 -179.2(11)
C126 C127 C128 C123 2.4(18)
C112 C111 C132 C137 -47.5(15)
C110 C111 C132 C137 133.5(12)
C112 C111 C132 C133 127.7(12)
C110 C111 C132 C133 -51.3(16)
C137 C132 C133 C134 -0.4(17)
C111 C132 C133 C134 -175.7(11)
C132 C133 C134 C135 0.2(17)
C133 C134 C135 C136 1.2(18)
C133 C134 C135 C138 176.2(11)
C134 C135 C136 C137 -2.3(18)
C138 C135 C136 C137 -177.2(12)
C133 C132 C137 C136 -0.8(19)
C111 C132 C137 C136 174.6(11)
C135 C136 C137 C132 2.2(19)
C134 C135 C138 N17 151(16)
C136 C135 C138 N17 -34(17)
C144 C139 C140 C141 1.4(17)
Sn3 C139 C140 C141 178.2(9)
C139 C140 C141 C142 -1.7(19)
C140 C141 C142 C143 1.1(19)
C141 C142 C143 C144 -0.3(19)
C140 C139 C144 C143 -0.6(19)
Sn3 C139 C144 C143 -177.3(10)
C142 C143 C144 C139 0(2)
N22 C145 C146 C147 -1.2(11)
C163 C145 C146 C147 169.2(11)
C145 C146 C147 C148 -2.1(11)
C146 C147 C148 N22 4.6(11)
C146 C147 C148 C149 -162.6(10)
N22 C148 C149 C150 -8.3(16)
C147 C148 C149 C150 157.1(11)
N22 C148 C149 C164 171.8(9)
C147 C148 C149 C164 -22.8(16)
C148 C149 C150 N21 0.1(16)
C164 C149 C150 N21 -180.0(9)
C148 C149 C150 C151 -177.5(10)
C164 C149 C150 C151 2.4(16)
C149 C150 C151 C152 177.5(10)
N21 C150 C151 C152 -0.5(11)
C150 C151 C152 C153 1.7(12)
C151 C152 C153 N21 -2.3(12)
C151 C152 C153 C154 177.8(11)
N21 C153 C154 C155 -3.7(17)
C152 C153 C154 C155 176.2(10)
N21 C153 C154 C171 174.4(9)
C152 C153 C154 C171 -5.7(16)
C153 C154 C155 C156 -179.2(11)
C171 C154 C155 C156 2.7(15)
C153 C154 C155 N20 -0.6(17)
C171 C154 C155 N20 -178.7(9)
C154 C155 C156 C157 179.5(10)
N20 C155 C156 C157 0.7(11)
C155 C156 C157 C158 -2.1(12)
C156 C157 C158 N20 2.7(11)
C156 C157 C158 C159 -175.7(10)
N20 C158 C159 C160 1.0(15)
C157 C158 C159 C160 179.1(10)
N20 C158 C159 C180 -175.2(9)
C157 C158 C159 C180 3.0(16)
C181 C180 C159 C158 50.2(14)
C185 C180 C159 C158 -134.5(11)
C181 C180 C159 C160 -126.2(11)
C185 C180 C159 C160 49.0(12)
C158 C159 C160 N19 11.9(14)
C180 C159 C160 N19 -171.8(8)
C158 C159 C160 C161 -160.5(10)
C180 C159 C160 C161 15.8(15)
N19 C160 C161 C162 -1.5(11)
C159 C160 C161 C162 171.5(10)
C160 C161 C162 C163 0.2(12)
C161 C162 C163 N19 1.2(11)
C161 C162 C163 C145 -171.6(11)
N22 C145 C163 N19 0.7(12)
C146 C145 C163 N19 -169.3(11)
N22 C145 C163 C162 173.2(11)
C146 C145 C163 C162 3(2)
C150 C149 C164 C169 -57.8(17)
C148 C149 C164 C169 122.1(12)
C150 C149 C164 C165 126.7(11)
C148 C149 C164 C165 -53.4(14)
C169 C164 C165 C166 1.1(17)
C149 C164 C165 C166 176.8(10)
C164 C165 C166 C167 -0.6(17)
C165 C166 C167 C168 0.5(19)
C165 C166 C167 C170 178.3(11)
C166 C167 C168 C169 -1(2)
C170 C167 C168 C169 -178.7(12)
C165 C164 C169 C168 -1.6(19)
C149 C164 C169 C168 -177.1(11)
C167 C168 C169 C164 1.5(19)
C168 C167 C170 N23 -161(22)
C166 C167 C170 N23 21(23)
C155 C154 C171 C176 84.2(13)
C153 C154 C171 C176 -94.1(11)
C155 C154 C171 C172 -99.3(11)
C153 C154 C171 C172 82.4(13)
C176 C171 C172 C173 -2.2(16)
C154 C171 C172 C173 -178.9(10)
C171 C172 C173 O12 178.7(11)
C171 C172 C173 C174 1.4(17)
C172 C173 C174 O11 179.7(10)
O12 C173 C174 O11 2.1(15)
C172 C173 C174 C175 -1.2(17)
O12 C173 C174 C175 -178.8(11)
O11 C174 C175 C176 -178.9(10)
C173 C174 C175 C176 2.1(17)
C174 C175 C176 O10 176.5(11)
C174 C175 C176 C171 -3.1(17)
C172 C171 C176 O10 -176.6(10)
C154 C171 C176 O10 0.1(14)
C172 C171 C176 C175 3.1(15)
C154 C171 C176 C175 179.8(10)
C192 C187 C188 C189 0.3(16)
Sn4 C187 C188 C189 177.8(9)
C187 C188 C189 C190 -0.7(18)
C188 C189 C190 C191 0.7(19)
C189 C190 C191 C192 -0.5(18)
C188 C187 C192 C191 -0.1(16)
Sn4 C187 C192 C191 -177.5(8)
C190 C191 C192 C187 0.1(17)
C3 C4 N1 C1 2.7(11)
C5 C4 N1 C1 -172.2(9)
C3 C4 N1 Sn1 -177.2(7)
C5 C4 N1 Sn1 7.9(14)
C2 C1 N1 C4 -2.8(11)
C19 C1 N1 C4 171.7(8)
C2 C1 N1 Sn1 177.1(6)
C19 C1 N1 Sn1 -8.3(11)
C5 C6 N2 C9 178.0(9)
C7 C6 N2 C9 0.3(11)
C5 C6 N2 Sn1 -33.9(14)
C7 C6 N2 Sn1 148.5(7)
C10 C9 N2 C6 -177.4(9)
C8 C9 N2 C6 -0.7(11)
C10 C9 N2 Sn1 33.2(13)
C8 C9 N2 Sn1 -150.1(7)
C10 C11 N3 C14 -177.7(10)
C12 C11 N3 C14 -0.8(11)
C10 C11 N3 Sn1 -19.8(14)
C12 C11 N3 Sn1 157.1(7)
C15 C14 N3 C11 -179.7(10)
C13 C14 N3 C11 1.6(11)
C15 C14 N3 Sn1 24.0(14)
C13 C14 N3 Sn1 -154.8(7)
C15 C16 N4 C19 163.7(10)
C17 C16 N4 C19 -6.0(12)
C15 C16 N4 Sn1 -9.6(15)
C17 C16 N4 Sn1 -179.3(7)
C18 C19 N4 C16 6.0(11)
C1 C19 N4 C16 -168.6(9)
C18 C19 N4 Sn1 -179.8(6)
C1 C19 N4 Sn1 5.7(11)
C63 C64 N7 C67 171.0(8)
C65 C64 N7 C67 -1.6(10)
C63 C64 N7 Sn2 -11.3(13)
C65 C64 N7 Sn2 176.1(7)
C66 C67 N7 C64 0.0(10)
C49 C67 N7 C64 -173.8(8)
C66 C67 N7 Sn2 -178.1(6)
C49 C67 N7 Sn2 8.1(10)
C60 C59 N8 C62 0.3(10)
C58 C59 N8 C62 179.7(9)
C60 C59 N8 Sn2 151.0(6)
C58 C59 N8 Sn2 -29.6(12)
C63 C62 N8 C59 -176.8(8)
C61 C62 N8 C59 0.4(10)
C63 C62 N8 Sn2 35.3(13)
C61 C62 N8 Sn2 -147.5(7)
C58 C57 N9 C54 178.0(10)
C56 C57 N9 C54 -3.8(11)
C58 C57 N9 Sn2 23.3(14)
C56 C57 N9 Sn2 -158.5(7)
C53 C54 N9 C57 -179.6(10)
C55 C54 N9 C57 3.1(11)
C53 C54 N9 Sn2 -26.2(15)
C55 C54 N9 Sn2 156.5(7)
C53 C52 N10 C49 -164.3(9)
C51 C52 N10 C49 4.6(10)
C53 C52 N10 Sn2 10.4(15)
C51 C52 N10 Sn2 179.3(7)
C50 C49 N10 C52 -3.3(11)
C67 C49 N10 C52 167.9(8)
C50 C49 N10 Sn2 -178.8(6)
C67 C49 N10 Sn2 -7.6(10)
C98 C97 N13 C100 -3.7(13)
C115 C97 N13 C100 168.6(10)
C98 C97 N13 Sn3 180.0(8)
C115 C97 N13 Sn3 -7.8(12)
C101 C100 N13 C97 -165.0(10)
C99 C100 N13 C97 3.6(12)
C101 C100 N13 Sn3 10.8(16)
C99 C100 N13 Sn3 179.3(8)
C103 C102 N14 C105 1.2(13)
C101 C102 N14 C105 -179.6(11)
C103 C102 N14 Sn3 155.6(9)
C101 C102 N14 Sn3 -25.2(17)
C106 C105 N14 C102 176.4(12)
C104 C105 N14 C102 -0.3(13)
C106 C105 N14 Sn3 20.0(16)
C104 C105 N14 Sn3 -156.8(8)
C108 C107 N15 C110 1.2(12)
C106 C107 N15 C110 -179.8(10)
C108 C107 N15 Sn3 147.3(8)
C106 C107 N15 Sn3 -33.6(14)
C109 C110 N15 C107 -1.6(12)
C111 C110 N15 C107 -177.6(10)
C109 C110 N15 Sn3 -147.7(8)
C111 C110 N15 Sn3 36.2(13)
C111 C112 N16 C115 170.7(11)
C113 C112 N16 C115 -1.9(13)
C111 C112 N16 Sn3 -10.9(17)
C113 C112 N16 Sn3 176.5(8)
C114 C115 N16 C112 0.5(13)
C97 C115 N16 C112 -173.3(10)
C114 C115 N16 Sn3 -178.1(7)
C97 C115 N16 Sn3 8.1(13)
C161 C160 N19 C163 2.3(10)
C159 C160 N19 C163 -172.0(8)
C161 C160 N19 Sn4 -177.0(7)
C159 C160 N19 Sn4 8.7(13)
C162 C163 N19 C160 -2.2(10)
C145 C163 N19 C160 172.6(8)
C162 C163 N19 Sn4 177.2(6)
C145 C163 N19 Sn4 -8.0(10)
C159 C158 N20 C155 176.4(9)
C157 C158 N20 C155 -2.2(11)
C159 C158 N20 Sn4 -33.6(14)
C157 C158 N20 Sn4 147.8(7)
C154 C155 N20 C158 -177.8(9)
C156 C155 N20 C158 1.1(11)
C154 C155 N20 Sn4 29.0(12)
C156 C155 N20 Sn4 -152.2(6)
C154 C153 N21 C150 -178.1(10)
C152 C153 N21 C150 2.0(11)
C154 C153 N21 Sn4 -22.7(14)
C152 C153 N21 Sn4 157.4(7)
C149 C150 N21 C153 -179.0(10)
C151 C150 N21 C153 -1.0(11)
C149 C150 N21 Sn4 26.4(14)
C151 C150 N21 Sn4 -155.5(7)
C146 C145 N22 C148 4.3(11)
C163 C145 N22 C148 -168.6(8)
C146 C145 N22 Sn4 179.8(6)
C163 C145 N22 Sn4 7.0(11)
C149 C148 N22 C145 162.7(9)
C147 C148 N22 C145 -5.5(11)
C149 C148 N22 Sn4 -12.0(15)
C147 C148 N22 Sn4 179.8(7)
C28 C29 O1 C35 5.0(19)
C30 C29 O1 C35 -173.1(12)
C31 C30 O2 C34 0(2)
C29 C30 O2 C34 -176.3(12)
C27 C32 O3 C33 -178.8(12)
C31 C32 O3 C33 5.1(19)
C75 C80 O4 C81 176.8(11)
C79 C80 O4 C81 -4.2(17)
C79 C78 O5 C82 -2.3(17)
C77 C78 O5 C82 178.7(11)
C76 C77 O6 C83 -10.2(17)
C78 C77 O6 C83 174.1(10)
C123 C124 O7 C129 179.6(11)
C125 C124 O7 C129 -4.0(18)
C127 C126 O8 C130 176.2(11)
C125 C126 O8 C130 -0.1(18)
C126 C127 O9 C131 172.5(11)
C128 C127 O9 C131 -5.9(17)
C175 C176 O10 C177 4.1(16)
C171 C176 O10 C177 -176.2(10)
C175 C174 O11 C178 3.5(17)
C173 C174 O11 C178 -177.5(10)
C172 C173 O12 C179 8.5(17)
C174 C173 O12 C179 -174.1(11)
C6 N2 Sn1 N3 172.6(9)
C9 N2 Sn1 N3 -42.4(8)
C6 N2 Sn1 N1 37.2(8)
C9 N2 Sn1 N1 -177.8(8)
C6 N2 Sn1 N4 94.7(9)
C9 N2 Sn1 N4 -120.3(8)
C6 N2 Sn1 C43 -78.5(9)
C9 N2 Sn1 C43 66.6(8)
C11 N3 Sn1 N2 35.9(8)
C14 N3 Sn1 N2 -170.3(9)
C11 N3 Sn1 N1 114.5(8)
C14 N3 Sn1 N1 -91.7(9)
C11 N3 Sn1 N4 175.1(8)
C14 N3 Sn1 N4 -31.1(9)
C11 N3 Sn1 C43 -73.8(9)
C14 N3 Sn1 C43 80.0(9)
C4 N1 Sn1 N2 -27.1(9)
C1 N1 Sn1 N2 152.9(7)
C4 N1 Sn1 N3 -107.5(9)
C1 N1 Sn1 N3 72.6(8)
C4 N1 Sn1 N4 -171.5(9)
C1 N1 Sn1 N4 8.5(7)
C4 N1 Sn1 C43 81.3(9)
C1 N1 Sn1 C43 -98.6(7)
C16 N4 Sn1 N2 104.9(10)
C19 N4 Sn1 N2 -68.0(9)
C16 N4 Sn1 N3 25.4(9)
C19 N4 Sn1 N3 -147.5(8)
C16 N4 Sn1 N1 165.4(10)
C19 N4 Sn1 N1 -7.5(7)
C16 N4 Sn1 C43 -82.1(9)
C19 N4 Sn1 C43 105.0(8)
C44 C43 Sn1 N2 173.4(9)
C48 C43 Sn1 N2 -6.6(11)
C44 C43 Sn1 N3 -92.2(10)
C48 C43 Sn1 N3 87.7(10)
C44 C43 Sn1 N1 81.2(10)
C48 C43 Sn1 N1 -98.9(10)
C44 C43 Sn1 N4 -1.7(11)
C48 C43 Sn1 N4 178.3(9)
C52 N10 Sn2 N7 -165.0(9)
C49 N10 Sn2 N7 9.2(7)
C52 N10 Sn2 N9 -25.6(9)
C49 N10 Sn2 N9 148.7(7)
C52 N10 Sn2 N8 -105.7(10)
C49 N10 Sn2 N8 68.6(9)
C52 N10 Sn2 C91 82.2(9)
C49 N10 Sn2 C91 -103.6(7)
C64 N7 Sn2 N10 173.2(9)
C67 N7 Sn2 N10 -9.3(6)
C64 N7 Sn2 N9 107.6(9)
C67 N7 Sn2 N9 -74.8(8)
C64 N7 Sn2 N8 28.1(8)
C67 N7 Sn2 N8 -154.3(7)
C64 N7 Sn2 C91 -79.2(9)
C67 N7 Sn2 C91 98.4(7)
C57 N9 Sn2 N10 -178.2(8)
C54 N9 Sn2 N10 31.3(9)
C57 N9 Sn2 N7 -115.0(8)
C54 N9 Sn2 N7 94.4(9)
C57 N9 Sn2 N8 -38.6(8)
C54 N9 Sn2 N8 170.9(9)
C57 N9 Sn2 C91 71.4(9)
C54 N9 Sn2 C91 -79.1(9)
C59 N8 Sn2 N10 118.4(7)
C62 N8 Sn2 N10 -96.1(9)
C59 N8 Sn2 N7 176.3(7)
C62 N8 Sn2 N7 -38.2(8)
C59 N8 Sn2 N9 40.5(7)
C62 N8 Sn2 N9 -174.1(9)
C59 N8 Sn2 C91 -69.3(7)
C62 N8 Sn2 C91 76.2(9)
C96 C91 Sn2 N10 -175.2(8)
C92 C91 Sn2 N10 1.7(11)
C96 C91 Sn2 N7 99.7(9)
C92 C91 Sn2 N7 -83.3(10)
C96 C91 Sn2 N9 -85.4(9)
C92 C91 Sn2 N9 91.6(10)
C96 C91 Sn2 N8 10.2(10)
C92 C91 Sn2 N8 -172.8(9)
C112 N16 Sn3 N15 29.5(10)
C115 N16 Sn3 N15 -152.2(9)
C112 N16 Sn3 N13 172.5(11)
C115 N16 Sn3 N13 -9.3(8)
C112 N16 Sn3 N14 109.0(10)
C115 N16 Sn3 N14 -72.7(10)
C112 N16 Sn3 C139 -80.5(11)
C115 N16 Sn3 C139 97.8(9)
C107 N15 Sn3 N16 179.7(9)
C110 N15 Sn3 N16 -38.7(8)
C107 N15 Sn3 N13 120.0(9)
C110 N15 Sn3 N13 -98.4(9)
C107 N15 Sn3 N14 44.3(8)
C110 N15 Sn3 N14 -174.0(8)
C107 N15 Sn3 C139 -64.4(9)
C110 N15 Sn3 C139 77.2(9)
C97 N13 Sn3 N16 9.1(8)
C100 N13 Sn3 N16 -166.4(11)
C97 N13 Sn3 N15 71.9(10)
C100 N13 Sn3 N15 -103.5(10)
C97 N13 Sn3 N14 149.0(9)
C100 N13 Sn3 N14 -26.5(10)
C97 N13 Sn3 C139 -103.6(8)
C100 N13 Sn3 C139 80.9(10)
C102 N14 Sn3 N16 93.2(11)
C105 N14 Sn3 N16 -115.4(9)
C102 N14 Sn3 N15 171.6(11)
C105 N14 Sn3 N15 -36.9(9)
C102 N14 Sn3 N13 32.7(10)
C105 N14 Sn3 N13 -175.8(9)
C102 N14 Sn3 C139 -77.8(11)
C105 N14 Sn3 C139 73.6(10)
C144 C139 Sn3 N16 -82.6(11)
C140 C139 Sn3 N16 100.8(10)
C144 C139 Sn3 N15 -176.2(10)
C140 C139 Sn3 N15 7.2(10)
C144 C139 Sn3 N13 0.6(11)
C140 C139 Sn3 N13 -176.0(9)
C144 C139 Sn3 N14 90.3(11)
C140 C139 Sn3 N14 -86.3(10)
C145 N22 Sn4 N21 -147.8(7)
C148 N22 Sn4 N21 26.6(9)
C145 N22 Sn4 N20 -66.0(9)
C148 N22 Sn4 N20 108.4(9)
C145 N22 Sn4 N19 -8.5(7)
C148 N22 Sn4 N19 165.9(9)
C145 N22 Sn4 C187 104.2(7)
C148 N22 Sn4 C187 -81.5(9)
C153 N21 Sn4 N22 177.1(9)
C150 N21 Sn4 N22 -31.3(8)
C153 N21 Sn4 N20 37.9(8)
C150 N21 Sn4 N20 -170.5(8)
C153 N21 Sn4 N19 114.1(8)
C150 N21 Sn4 N19 -94.3(9)
C153 N21 Sn4 C187 -71.7(9)
C150 N21 Sn4 C187 80.0(8)
C158 N20 Sn4 N22 92.9(9)
C155 N20 Sn4 N22 -118.7(7)
C158 N20 Sn4 N21 172.5(9)
C155 N20 Sn4 N21 -39.1(6)
C158 N20 Sn4 N19 36.9(8)
C155 N20 Sn4 N19 -174.7(7)
C158 N20 Sn4 C187 -77.5(9)
C155 N20 Sn4 C187 70.9(7)
C160 N19 Sn4 N22 -171.9(9)
C163 N19 Sn4 N22 8.8(6)
C160 N19 Sn4 N21 -106.1(8)
C163 N19 Sn4 N21 74.7(8)
C160 N19 Sn4 N20 -26.4(8)
C163 N19 Sn4 N20 154.4(7)
C160 N19 Sn4 C187 80.0(9)
C163 N19 Sn4 C187 -99.3(7)
C192 C187 Sn4 N22 176.4(8)
C188 C187 Sn4 N22 -1.0(9)
C192 C187 Sn4 N21 85.6(9)
C188 C187 Sn4 N21 -91.8(9)
C192 C187 Sn4 N20 -10.4(10)
C188 C187 Sn4 N20 172.2(8)
C192 C187 Sn4 N19 -99.0(9)
C188 C187 Sn4 N19 83.6(9)
